data_1559955
loop_
_publ_author_name
'Liu, Xu'
'Yao, Guo'
'Cheng, Xinglian'
'Xu, Jiayu'
'Cai, Xiao'
'Hu, Weigang'
'Xu, Wen Wu'
'Zhang, Chunfeng'
'Zhu, Yan'

_publ_section_title
;
 Cd-driven surface reconstruction and photodynamics in gold nanoclusters
;
_journal_issue 9
_journal_name_full 'Chemical Science'
_journal_page_first 3290
_journal_page_last 3294
_journal_paper_doi 10.1039/D0SC05163B
_journal_volume 12
_journal_year 2021
_chemical_formula_sum 'C224 H252 Au44 S28'
_chemical_formula_weight 12508.45
_space_group_crystal_system trigonal
_space_group_IT_number 167
_space_group_name_Hall '-R 3 2"c'
_space_group_name_H-M_alt 'R -3 c :H'
_atom_sites_solution_hydrogens geom
_audit_creation_method SHELXL-2018/3
_audit_update_record
;
2020-08-08 deposited with the CCDC.	2021-01-05 downloaded from the CCDC.
;
_cell_angle_alpha 90
_cell_angle_beta 90
_cell_angle_gamma 120
_cell_formula_units_Z 18
_cell_length_a 45.692(2)
_cell_length_b 45.692(2)
_cell_length_c 77.435(4)
_cell_measurement_reflns_used 9330
_cell_measurement_temperature 193(2)
_cell_measurement_theta_max 26.07
_cell_measurement_theta_min 2.26
_cell_volume 140007(11)
_computing_structure_refinement 'SHELXL-2018/3 (Sheldrick, 2018)'
_computing_structure_solution 'SHELXT 2014/5 (Sheldrick, 2014)'
_diffrn_ambient_temperature 193(2)
_diffrn_measured_fraction_theta_full 0.999
_diffrn_measured_fraction_theta_max 0.998
_diffrn_measurement_device_type 'Bruker APEX-II CCD'
_diffrn_measurement_method '\f and \w scans'
_diffrn_radiation_type MoK\a
_diffrn_radiation_wavelength 0.71073
_diffrn_reflns_av_R_equivalents 0.1146
_diffrn_reflns_av_unetI/netI 0.0547
_diffrn_reflns_Laue_measured_fraction_full 0.999
_diffrn_reflns_Laue_measured_fraction_max 0.998
_diffrn_reflns_limit_h_max 59
_diffrn_reflns_limit_h_min -59
_diffrn_reflns_limit_k_max 52
_diffrn_reflns_limit_k_min -59
_diffrn_reflns_limit_l_max 100
_diffrn_reflns_limit_l_min -96
_diffrn_reflns_number 432161
_diffrn_reflns_point_group_measured_fraction_full 0.999
_diffrn_reflns_point_group_measured_fraction_max 0.998
_diffrn_reflns_theta_full 25.242
_diffrn_reflns_theta_max 27.481
_diffrn_reflns_theta_min 1.929
_exptl_absorpt_coefficient_mu 20.874
_exptl_absorpt_correction_T_max 0.2616
_exptl_absorpt_correction_T_min 0.0856
_exptl_absorpt_correction_type multi-scan
_exptl_absorpt_process_details sadabs
_exptl_crystal_density_diffrn 2.670
_exptl_crystal_description block
_exptl_crystal_F_000 99360
_exptl_crystal_size_max 0.120
_exptl_crystal_size_mid 0.110
_exptl_crystal_size_min 0.090
_refine_diff_density_max 3.424
_refine_diff_density_min -2.632
_refine_diff_density_rms 0.282
_refine_ls_extinction_method none
_refine_ls_goodness_of_fit_ref 1.016
_refine_ls_hydrogen_treatment constr
_refine_ls_matrix_type full
_refine_ls_number_parameters 1351
_refine_ls_number_reflns 35644
_refine_ls_number_restraints 1789
_refine_ls_restrained_S_all 0.995
_refine_ls_R_factor_all 0.0923
_refine_ls_R_factor_gt 0.0488
_refine_ls_shift/su_max 0.004
_refine_ls_shift/su_mean 0.000
_refine_ls_structure_factor_coef Fsqd
_refine_ls_weighting_details 'w=1/[\s^2^(Fo^2^)+(0.0744P)^2^+5929.5830P] where P=(Fo^2^+2Fc^2^)/3'
_refine_ls_weighting_scheme calc
_refine_ls_wR_factor_gt 0.1309
_refine_ls_wR_factor_ref 0.1596
_reflns_Friedel_coverage 0.000
_reflns_number_gt 23024
_reflns_number_total 35644
_reflns_threshold_expression 'I > 2\s(I)'
_cod_data_source_file d0sc05163b2.cif
_cod_data_source_block 11_a_sq
_cod_depositor_comments 'Adding full bibliography for 1559955--1559956.cif.'
_cod_original_cell_volume 140008(14)
_cod_database_code 1559955
_shelx_shelxl_version_number 2018/3
_shelx_space_group_comment
;
The symmetry employed for this shelxl refinement is uniquely defined
by the following loop, which should always be used as a source of
symmetry information in preference to the above space-group names.
They are only intended as comments.
;
_shelx_estimated_absorpt_t_min 0.188
_shelx_estimated_absorpt_t_max 0.255

loop_
_space_group_symop_operation_xyz
'x, y, z'
'-y, x-y, z'
'-x+y, -x, z'
'y, x, -z+1/2'
'x-y, -y, -z+1/2'
'-x, -x+y, -z+1/2'
'x+2/3, y+1/3, z+1/3'
'-y+2/3, x-y+1/3, z+1/3'
'-x+y+2/3, -x+1/3, z+1/3'
'y+2/3, x+1/3, -z+5/6'
'x-y+2/3, -y+1/3, -z+5/6'
'-x+2/3, -x+y+1/3, -z+5/6'
'x+1/3, y+2/3, z+2/3'
'-y+1/3, x-y+2/3, z+2/3'
'-x+y+1/3, -x+2/3, z+2/3'
'y+1/3, x+2/3, -z+7/6'
'x-y+1/3, -y+2/3, -z+7/6'
'-x+1/3, -x+y+2/3, -z+7/6'
'-x, -y, -z'
'y, -x+y, -z'
'x-y, x, -z'
'-y, -x, z-1/2'
'-x+y, y, z-1/2'
'x, x-y, z-1/2'
'-x+2/3, -y+1/3, -z+1/3'
'y+2/3, -x+y+1/3, -z+1/3'
'x-y+2/3, x+1/3, -z+1/3'
'-y+2/3, -x+1/3, z-1/6'
'-x+y+2/3, y+1/3, z-1/6'
'x+2/3, x-y+1/3, z-1/6'
'-x+1/3, -y+2/3, -z+2/3'
'y+1/3, -x+y+2/3, -z+2/3'
'x-y+1/3, x+2/3, -z+2/3'
'-y+1/3, -x+2/3, z+1/6'
'-x+y+1/3, y+2/3, z+1/6'
'x+1/3, x-y+2/3, z+1/6'

loop_
_atom_site_label
_atom_site_type_symbol
_atom_site_fract_x
_atom_site_fract_y
_atom_site_fract_z
_atom_site_U_iso_or_equiv
_atom_site_adp_type
_atom_site_occupancy
_atom_site_site_symmetry_order
_atom_site_calc_flag
_atom_site_refinement_flags_posn
_atom_site_refinement_flags_adp
_atom_site_refinement_flags_occupancy
_atom_site_disorder_assembly
_atom_site_disorder_group
Au1 Au 0.55669(2) 0.66904(2) 0.62333(2) 0.05037(14) Uani 1 1 d . . . . .
Au2 Au 0.61538(2) 0.71809(2) 0.60104(2) 0.04136(12) Uani 1 1 d . . . . .
Au3 Au 0.55256(2) 0.73658(2) 0.58115(2) 0.05589(16) Uani 1 1 d . . . . .
Au4 Au 0.666667 0.78416(2) 0.583333 0.04820(19) Uani 1 2 d S T P . .
Au5 Au 0.666667 0.71454(2) 0.583333 0.03733(15) Uani 1 2 d S T P . .
Au6 Au 0.66465(2) 0.71380(2) 0.61903(2) 0.04180(12) Uani 1 1 d . . . . .
Au7 Au 0.61498(2) 0.65269(2) 0.64584(2) 0.05340(15) Uani 1 1 d . . . . .
Au8 Au 0.67328(2) 0.65335(2) 0.61939(2) 0.04479(13) Uani 1 1 d . . . . .
Au9 Au 0.666667 0.65174(2) 0.583333 0.04112(17) Uani 1 2 d S T P . .
Au10 Au 0.72208(2) 0.70584(2) 0.64331(2) 0.04994(14) Uani 1 1 d . . . . .
Au11 Au 0.72107(2) 0.70979(2) 0.60204(2) 0.04069(12) Uani 1 1 d . . . . .
Au12 Au 0.71926(2) 0.70985(2) 0.56377(2) 0.04027(12) Uani 1 1 d . . . . .
Au13 Au 0.76979(2) 0.76070(2) 0.62158(2) 0.04704(14) Uani 1 1 d . . . . .
Au14 Au 0.77141(2) 0.76760(2) 0.58656(2) 0.04516(13) Uani 1 1 d . . . . .
Au15 Au 0.80775(2) 0.83578(2) 0.62532(2) 0.0700(2) Uani 1 1 d . . . . .
Au16 Au 0.76948(2) 0.71164(2) 0.54382(2) 0.04735(14) Uani 1 1 d . . . . .
Au17 Au 0.71965(2) 0.64875(2) 0.59907(2) 0.04891(14) Uani 1 1 d . . . . .
Au18 Au 0.72713(2) 0.65247(2) 0.56162(2) 0.04991(14) Uani 1 1 d . . . . .
Au19 Au 0.666667 0.58501(2) 0.583333 0.0679(3) Uani 1 2 d S T P . .
Au20 Au 0.77408(2) 0.70740(2) 0.57842(2) 0.04779(14) Uani 1 1 d . . . . .
Au21 Au 0.78094(2) 0.63593(2) 0.57591(2) 0.06369(18) Uani 1 1 d . . . . .
Au22 Au 0.81175(2) 0.68208(2) 0.53837(2) 0.06430(18) Uani 1 1 d . . . . .
Au23 Au 0.78917(2) 0.70875(2) 0.61914(2) 0.05366(15) Uani 1 1 d . . . . .
Au24 Au 0.72382(2) 0.77299(2) 0.60489(2) 0.04374(13) Uani 1 1 d . . . . .
C1 C 0.4633(4) 0.6141(5) 0.5863(2) 0.068(3) Uani 1 1 d . U . . .
H1 H 0.472018 0.625383 0.575612 0.081 Uiso 1 1 calc R U . . .
C2 C 0.4310(5) 0.5875(5) 0.5870(2) 0.070(3) Uani 1 1 d . U . . .
C3 C 0.4175(5) 0.5731(5) 0.6029(2) 0.070(3) Uani 1 1 d . U . . .
H3 H 0.394428 0.555884 0.603490 0.084 Uiso 1 1 calc R U . . .
C4 C 0.4360(5) 0.5829(5) 0.6174(2) 0.069(3) Uani 1 1 d . U . . .
C5 C 0.4697(4) 0.6089(5) 0.6169(2) 0.065(3) Uani 1 1 d . U . . .
H5 H 0.483203 0.615644 0.627010 0.078 Uiso 1 1 calc R U . . .
C6 C 0.4834(4) 0.6249(4) 0.6007(2) 0.061(3) Uani 1 1 d . U . . .
C7 C 0.4104(6) 0.5767(6) 0.5709(3) 0.106(6) Uani 1 1 d . U . . .
H7A H 0.397006 0.588038 0.570139 0.159 Uiso 1 1 calc R U . . .
H7B H 0.395154 0.552165 0.571128 0.159 Uiso 1 1 calc R U . . .
H7C H 0.425342 0.582776 0.560866 0.159 Uiso 1 1 calc R U . . .
C8 C 0.4216(5) 0.5667(5) 0.6347(2) 0.082(5) Uani 1 1 d . U . . .
H8A H 0.405478 0.542577 0.633047 0.122 Uiso 1 1 calc R U . . .
H8B H 0.410062 0.577629 0.639973 0.122 Uiso 1 1 calc R U . . .
H8C H 0.439966 0.569324 0.642271 0.122 Uiso 1 1 calc R U . . .
C9 C 0.5706(5) 0.7482(5) 0.6226(2) 0.063(3) Uani 1 1 d . U . . .
C10 C 0.5367(5) 0.7363(4) 0.6234(2) 0.064(3) Uani 1 1 d . U . . .
H10 H 0.523895 0.731153 0.613072 0.077 Uiso 1 1 calc R U . . .
C11 C 0.5205(5) 0.7317(5) 0.6397(2) 0.071(3) Uani 1 1 d . U . . .
C12 C 0.5391(5) 0.7402(5) 0.6544(2) 0.071(3) Uani 1 1 d . U . . .
H12 H 0.528578 0.737300 0.665301 0.086 Uiso 1 1 calc R U . . .
C13 C 0.5743(5) 0.7534(5) 0.6533(2) 0.069(3) Uani 1 1 d . U . . .
C14 C 0.5886(5) 0.7562(5) 0.6378(2) 0.066(3) Uani 1 1 d . U . . .
H14 H 0.612209 0.764138 0.637354 0.079 Uiso 1 1 calc R U . . .
C15 C 0.4831(5) 0.7181(6) 0.6405(3) 0.093(5) Uani 1 1 d . U . . .
H15A H 0.471779 0.694239 0.643983 0.139 Uiso 1 1 calc R U . . .
H15B H 0.474949 0.720059 0.629152 0.139 Uiso 1 1 calc R U . . .
H15C H 0.478242 0.730979 0.649010 0.139 Uiso 1 1 calc R U . . .
C16 C 0.5949(5) 0.7615(5) 0.6702(2) 0.077(4) Uani 1 1 d . U . . .
H16A H 0.617665 0.765629 0.667536 0.116 Uiso 1 1 calc R U . . .
H16B H 0.583702 0.742334 0.678120 0.116 Uiso 1 1 calc R U . . .
H16C H 0.596529 0.781672 0.675530 0.116 Uiso 1 1 calc R U . . .
C17 C 0.5619(6) 0.6712(6) 0.6662(3) 0.083(4) Uani 1 1 d . U . . .
C18 C 0.5294(6) 0.6627(6) 0.6650(3) 0.087(4) Uani 1 1 d . U . . .
H18 H 0.519742 0.661708 0.654034 0.105 Uiso 1 1 calc R U . . .
C19 C 0.5097(6) 0.6553(6) 0.6797(3) 0.090(4) Uani 1 1 d . U . . .
C20 C 0.5245(6) 0.6569(6) 0.6954(3) 0.092(4) Uani 1 1 d . U . . .
H20 H 0.511715 0.654060 0.705548 0.110 Uiso 1 1 calc R U . . .
C21 C 0.5575(6) 0.6626(6) 0.6972(3) 0.089(4) Uani 1 1 d . U . . .
C22 C 0.5764(6) 0.6691(5) 0.6824(3) 0.087(4) Uani 1 1 d . U . . .
H22 H 0.598527 0.672075 0.682792 0.104 Uiso 1 1 calc R U . . .
C23 C 0.4735(6) 0.6467(7) 0.6778(3) 0.113(6) Uani 1 1 d . U . . .
H23A H 0.459805 0.623316 0.673812 0.170 Uiso 1 1 calc R U . . .
H23B H 0.472042 0.661978 0.669423 0.170 Uiso 1 1 calc R U . . .
H23C H 0.464992 0.649187 0.689025 0.170 Uiso 1 1 calc R U . . .
C24 C 0.5727(6) 0.6608(6) 0.7140(3) 0.098(6) Uani 1 1 d . U . . .
H24A H 0.596337 0.678982 0.714509 0.147 Uiso 1 1 calc R U . . .
H24B H 0.571594 0.638919 0.715000 0.147 Uiso 1 1 calc R U . . .
H24C H 0.560108 0.663457 0.723566 0.147 Uiso 1 1 calc R U . . .
C25 C 0.6676(7) 0.6325(6) 0.6639(3) 0.104(4) Uani 1 1 d . U . . .
C26 C 0.6603(7) 0.6455(6) 0.6784(3) 0.110(4) Uani 1 1 d . U . . .
H26 H 0.643596 0.651899 0.677310 0.133 Uiso 1 1 calc R U . . .
C27 C 0.6754(7) 0.6496(7) 0.6940(4) 0.114(4) Uani 1 1 d . U . . .
C28 C 0.7025(7) 0.6434(7) 0.6938(4) 0.118(5) Uani 1 1 d . U . . .
H28 H 0.716770 0.649697 0.703706 0.141 Uiso 1 1 calc R U . . .
C29 C 0.7098(7) 0.6283(7) 0.6797(4) 0.112(4) Uani 1 1 d . U . . .
C30 C 0.6926(7) 0.6237(6) 0.6644(3) 0.110(4) Uani 1 1 d . U . . .
H30 H 0.697633 0.614765 0.654551 0.131 Uiso 1 1 calc R U . . .
C31 C 0.6621(8) 0.6583(7) 0.7104(4) 0.134(7) Uani 1 1 d . U . . .
H31A H 0.675586 0.682597 0.712609 0.201 Uiso 1 1 calc R U . . .
H31B H 0.663948 0.645821 0.720229 0.201 Uiso 1 1 calc R U . . .
H31C H 0.638404 0.651919 0.708708 0.201 Uiso 1 1 calc R U . . .
C32 C 0.7372(7) 0.6215(7) 0.6812(4) 0.139(7) Uani 1 1 d . U . . .
H32A H 0.737487 0.608951 0.670997 0.208 Uiso 1 1 calc R U . . .
H32B H 0.734152 0.608089 0.691588 0.208 Uiso 1 1 calc R U . . .
H32C H 0.758629 0.642916 0.681944 0.208 Uiso 1 1 calc R U . . .
C33 C 0.7322(5) 0.7787(5) 0.6660(2) 0.068(3) Uani 1 1 d . U . . .
H33 H 0.743632 0.766399 0.667993 0.082 Uiso 1 1 calc R U . . .
C34 C 0.7439(5) 0.8104(5) 0.6733(2) 0.068(3) Uani 1 1 d . U . . .
C35 C 0.7283(5) 0.8282(5) 0.6705(2) 0.072(3) Uani 1 1 d . U . . .
H35 H 0.737631 0.850204 0.675241 0.087 Uiso 1 1 calc R U . . .
C36 C 0.6981(5) 0.8149(5) 0.6605(2) 0.066(3) Uani 1 1 d . U . . .
C37 C 0.6865(5) 0.7834(4) 0.6529(2) 0.064(3) Uani 1 1 d . U . . .
H37 H 0.666835 0.774032 0.645880 0.077 Uiso 1 1 calc R U . . .
C38 C 0.7034(4) 0.7653(4) 0.6557(2) 0.061(3) Uani 1 1 d . U . . .
C39 C 0.7746(5) 0.8242(6) 0.6843(3) 0.094(6) Uani 1 1 d . U . . .
H39A H 0.772016 0.836133 0.694184 0.141 Uiso 1 1 calc R U . . .
H39B H 0.794392 0.839962 0.677525 0.141 Uiso 1 1 calc R U . . .
H39C H 0.777645 0.805649 0.688461 0.141 Uiso 1 1 calc R U . . .
C40 C 0.6813(5) 0.8359(5) 0.6572(3) 0.086(5) Uani 1 1 d . U . . .
H40A H 0.675749 0.835015 0.644931 0.129 Uiso 1 1 calc R U . . .
H40B H 0.696731 0.859436 0.660570 0.129 Uiso 1 1 calc R U . . .
H40C H 0.660525 0.826902 0.664075 0.129 Uiso 1 1 calc R U . . .
C41 C 0.7861(7) 0.7057(8) 0.6615(3) 0.112(5) Uani 1 1 d . U . . .
C42 C 0.7745(7) 0.7175(7) 0.6751(3) 0.113(4) Uani 1 1 d . U . . .
H42 H 0.752986 0.715869 0.674332 0.136 Uiso 1 1 calc R U . . .
C43 C 0.7945(7) 0.7316(8) 0.6898(3) 0.119(5) Uani 1 1 d . U . . .
C44 C 0.8250(7) 0.7324(8) 0.6898(3) 0.125(5) Uani 1 1 d . U . . .
H44 H 0.840527 0.744289 0.698862 0.150 Uiso 1 1 calc R U . . .
C45 C 0.8342(7) 0.7163(8) 0.6772(3) 0.124(5) Uani 1 1 d . U . . .
C46 C 0.8151(7) 0.7065(8) 0.6633(3) 0.122(5) Uani 1 1 d . U . . .
H46 H 0.822897 0.699401 0.653712 0.146 Uiso 1 1 calc R U . . .
C47 C 0.7799(8) 0.7443(8) 0.7047(3) 0.134(7) Uani 1 1 d . U . . .
H47A H 0.781869 0.765912 0.701403 0.200 Uiso 1 1 calc R U . . .
H47B H 0.792795 0.747364 0.715375 0.200 Uiso 1 1 calc R U . . .
H47C H 0.756114 0.727574 0.706712 0.200 Uiso 1 1 calc R U . . .
C48 C 0.8695(8) 0.7199(9) 0.6795(4) 0.151(8) Uani 1 1 d . U . . .
H48A H 0.866899 0.698692 0.684060 0.227 Uiso 1 1 calc R U . . .
H48B H 0.882817 0.738275 0.687630 0.227 Uiso 1 1 calc R U . . .
H48C H 0.881046 0.724917 0.668339 0.227 Uiso 1 1 calc R U . . .
C49 C 0.8449(6) 0.8041(6) 0.6464(3) 0.130(5) Uani 1 1 d . U . . .
C50 C 0.8661(6) 0.8284(5) 0.6575(3) 0.140(5) Uani 1 1 d . U . . .
H50 H 0.858102 0.841431 0.663209 0.168 Uiso 1 1 calc R U . . .
C51 C 0.8975(6) 0.8351(5) 0.6608(2) 0.139(5) Uani 1 1 d D U . . .
C52 C 0.9081(6) 0.8168(6) 0.6527(3) 0.140(5) Uani 1 1 d . U . . .
H52 H 0.930458 0.821365 0.654892 0.169 Uiso 1 1 calc R U . . .
C53 C 0.8890(6) 0.7918(6) 0.6414(3) 0.138(5) Uani 1 1 d . U . . .
C54 C 0.8558(6) 0.7857(6) 0.6383(3) 0.136(5) Uani 1 1 d . U . . .
H54 H 0.841342 0.768457 0.630466 0.163 Uiso 1 1 calc R U . . .
C55 C 0.9168(7) 0.8630(6) 0.6735(3) 0.174(8) Uani 1 1 d D U . . .
H55A H 0.913201 0.853551 0.685208 0.261 Uiso 1 1 calc R U . . .
H55B H 0.908820 0.879308 0.672955 0.261 Uiso 1 1 calc R U . . .
H55C H 0.940932 0.874406 0.670742 0.261 Uiso 1 1 calc R U . . .
C56 C 0.8998(6) 0.7690(7) 0.6314(4) 0.152(7) Uani 1 1 d . U . . .
H56A H 0.924561 0.780063 0.631145 0.227 Uiso 1 1 calc R U . . .
H56B H 0.891228 0.765638 0.619517 0.227 Uiso 1 1 calc R U . . .
H56C H 0.890537 0.747118 0.637180 0.227 Uiso 1 1 calc R U . . .
C57 C 0.8603(3) 0.8906(5) 0.6011(2) 0.147(5) Uani 1 1 d DG U . . .
C58 C 0.8855(5) 0.9030(5) 0.61359(17) 0.155(6) Uani 1 1 d DG U . . .
H58 H 0.879882 0.902742 0.625418 0.186 Uiso 1 1 calc R U . . .
C59 C 0.9191(4) 0.9158(4) 0.6088(2) 0.155(6) Uani 1 1 d DG U . . .
C60 C 0.9273(3) 0.9161(4) 0.5915(2) 0.151(5) Uani 1 1 d DG U . . .
H60 H 0.950238 0.924885 0.588165 0.182 Uiso 1 1 calc R U . . .
C61 C 0.9021(4) 0.9037(4) 0.57899(17) 0.143(5) Uani 1 1 d DG U . . .
C62 C 0.8686(4) 0.8909(5) 0.5838(2) 0.141(5) Uani 1 1 d DG U . . .
H62 H 0.851297 0.882436 0.575282 0.169 Uiso 1 1 calc R U . . .
C63 C 0.9436(7) 0.9283(7) 0.6236(3) 0.192(9) Uani 1 1 d D U . . .
H63A H 0.950587 0.951951 0.626010 0.288 Uiso 1 1 calc R U . . .
H63B H 0.963505 0.926512 0.620600 0.288 Uiso 1 1 calc R U . . .
H63C H 0.932757 0.914562 0.633871 0.288 Uiso 1 1 calc R U . . .
C64 C 0.9132(6) 0.9050(6) 0.5607(2) 0.137(7) Uani 1 1 d D U . . .
H64A H 0.894336 0.888047 0.553828 0.206 Uiso 1 1 calc R U . . .
H64B H 0.931966 0.900357 0.560356 0.206 Uiso 1 1 calc R U . . .
H64C H 0.920751 0.927542 0.555901 0.206 Uiso 1 1 calc R U . . .
C65 C 0.7170(5) 0.8432(4) 0.6117(2) 0.066(3) Uani 1 1 d . U . . .
C66 C 0.7416(4) 0.8560(4) 0.6247(2) 0.068(3) Uani 1 1 d . U . . .
H66 H 0.745232 0.841178 0.631750 0.081 Uiso 1 1 calc R U . . .
C67 C 0.7606(5) 0.8909(5) 0.6271(3) 0.074(3) Uani 1 1 d . U . . .
C68 C 0.7536(5) 0.9116(5) 0.6157(3) 0.076(3) Uani 1 1 d . U . . .
H68 H 0.767028 0.935456 0.616929 0.091 Uiso 1 1 calc R U . . .
C69 C 0.7289(5) 0.8994(5) 0.6032(3) 0.073(3) Uani 1 1 d . U . . .
C70 C 0.7107(5) 0.8639(4) 0.6004(3) 0.070(3) Uani 1 1 d . U . . .
H70 H 0.694801 0.854264 0.591259 0.084 Uiso 1 1 calc R U . . .
C71 C 0.7841(5) 0.9052(5) 0.6414(3) 0.092(6) Uani 1 1 d . U . . .
H71A H 0.772969 0.909498 0.651118 0.139 Uiso 1 1 calc R U . . .
H71B H 0.803805 0.926494 0.637778 0.139 Uiso 1 1 calc R U . . .
H71C H 0.791424 0.889313 0.645037 0.139 Uiso 1 1 calc R U . . .
C72 C 0.7226(5) 0.9225(5) 0.5922(3) 0.087(5) Uani 1 1 d . U . . .
H72A H 0.743346 0.938002 0.585973 0.130 Uiso 1 1 calc R U . . .
H72B H 0.715660 0.935410 0.599496 0.130 Uiso 1 1 calc R U . . .
H72C H 0.704658 0.909111 0.583847 0.130 Uiso 1 1 calc R U . . .
C73 C 0.7685(7) 0.5786(7) 0.6074(5) 0.144(6) Uani 1 1 d . U . . .
H73 H 0.785584 0.587672 0.598808 0.173 Uiso 1 1 calc R U . . .
C74 C 0.7612(8) 0.5501(8) 0.6170(5) 0.145(6) Uani 1 1 d . U . . .
C75 C 0.7349(8) 0.5349(8) 0.6272(5) 0.150(6) Uani 1 1 d . U . . .
H75 H 0.728987 0.513453 0.631850 0.180 Uiso 1 1 calc R U . . .
C76 C 0.7155(8) 0.5495(8) 0.6313(5) 0.150(6) Uani 1 1 d . U . . .
C77 C 0.7234(7) 0.5801(7) 0.6234(5) 0.145(6) Uani 1 1 d . U . . .
H77 H 0.711232 0.591183 0.626350 0.174 Uiso 1 1 calc R U . . .
C78 C 0.7478(8) 0.5935(7) 0.6116(5) 0.143(6) Uani 1 1 d . U . . .
C79 C 0.7826(8) 0.5331(8) 0.6138(5) 0.162(8) Uani 1 1 d . U . . .
H79A H 0.784026 0.522389 0.624451 0.243 Uiso 1 1 calc R U . . .
H79B H 0.805370 0.550243 0.610121 0.243 Uiso 1 1 calc R U . . .
H79C H 0.772020 0.515999 0.604717 0.243 Uiso 1 1 calc R U . . .
C80 C 0.6877(7) 0.5339(8) 0.6452(5) 0.166(8) Uani 1 1 d . U . . .
H80A H 0.693113 0.520831 0.653380 0.250 Uiso 1 1 calc R U . . .
H80B H 0.665960 0.518899 0.639691 0.250 Uiso 1 1 calc R U . . .
H80C H 0.686456 0.551887 0.651411 0.250 Uiso 1 1 calc R U . . .
C81 C 0.8663(4) 0.7304(5) 0.5746(2) 0.064(3) Uani 1 1 d . U . . .
H81 H 0.862871 0.745578 0.567684 0.077 Uiso 1 1 calc R U . . .
C82 C 0.8892(5) 0.7209(5) 0.5694(2) 0.067(3) Uani 1 1 d . U . . .
C83 C 0.8922(4) 0.6976(5) 0.5794(2) 0.065(3) Uani 1 1 d . U . . .
H83 H 0.907556 0.690401 0.575882 0.078 Uiso 1 1 calc R U . . .
C84 C 0.8736(4) 0.6843(5) 0.5944(2) 0.064(3) Uani 1 1 d . U . . .
C85 C 0.8517(4) 0.6952(5) 0.5997(2) 0.065(3) Uani 1 1 d . U . . .
H85 H 0.839152 0.686926 0.610118 0.078 Uiso 1 1 calc R U . . .
C86 C 0.8484(4) 0.7183(4) 0.5897(2) 0.059(3) Uani 1 1 d . U . . .
C87 C 0.9082(5) 0.7349(5) 0.5527(2) 0.077(4) Uani 1 1 d . U . . .
H87A H 0.892092 0.728591 0.543181 0.115 Uiso 1 1 calc R U . . .
H87B H 0.923121 0.725562 0.550662 0.115 Uiso 1 1 calc R U . . .
H87C H 0.921761 0.759551 0.553512 0.115 Uiso 1 1 calc R U . . .
C88 C 0.8765(5) 0.6595(5) 0.6054(3) 0.079(4) Uani 1 1 d . U . . .
H88A H 0.871141 0.639377 0.598606 0.119 Uiso 1 1 calc R U . . .
H88B H 0.860542 0.653123 0.615084 0.119 Uiso 1 1 calc R U . . .
H88C H 0.899538 0.669523 0.609920 0.119 Uiso 1 1 calc R U . . .
C89 C 0.8660(6) 0.6490(6) 0.5414(3) 0.090(4) Uani 1 1 d . U . . .
H89 H 0.864771 0.663922 0.533299 0.107 Uiso 1 1 calc R U . . .
C90 C 0.8955(6) 0.6477(6) 0.5419(3) 0.092(4) Uani 1 1 d . U . . .
C91 C 0.8967(6) 0.6257(6) 0.5534(3) 0.094(4) Uani 1 1 d . U . . .
H91 H 0.916866 0.624686 0.554369 0.112 Uiso 1 1 calc R U . . .
C92 C 0.8683(6) 0.6039(6) 0.5640(3) 0.093(4) Uani 1 1 d . U . . .
C93 C 0.8398(6) 0.6079(6) 0.5627(3) 0.094(4) Uani 1 1 d . U . . .
H93 H 0.820834 0.594485 0.569871 0.113 Uiso 1 1 calc R U . . .
C94 C 0.8383(6) 0.6304(6) 0.5516(3) 0.089(4) Uani 1 1 d . U . . .
C95 C 0.9268(6) 0.6684(6) 0.5313(3) 0.099(5) Uani 1 1 d . U . . .
H95A H 0.929235 0.690597 0.528985 0.148 Uiso 1 1 calc R U . . .
H95B H 0.924963 0.656826 0.520388 0.148 Uiso 1 1 calc R U . . .
H95C H 0.946549 0.671285 0.537730 0.148 Uiso 1 1 calc R U . . .
C96 C 0.8674(7) 0.5789(7) 0.5775(3) 0.116(6) Uani 1 1 d . U . . .
H96A H 0.874755 0.590265 0.588702 0.175 Uiso 1 1 calc R U . . .
H96B H 0.882555 0.570624 0.573928 0.175 Uiso 1 1 calc R U . . .
H96C H 0.844297 0.559763 0.578521 0.175 Uiso 1 1 calc R U . . .
C97 C 0.7090(7) 0.5686(6) 0.5540(3) 0.130(5) Uani 1 1 d D U . . .
C98 C 0.7241(7) 0.5694(6) 0.5386(3) 0.137(5) Uani 1 1 d D U . . .
H98 H 0.725971 0.584507 0.529653 0.164 Uiso 1 1 calc R U . . .
C99 C 0.7363(8) 0.5477(7) 0.5363(3) 0.140(5) Uani 1 1 d D U . . .
C100 C 0.7341(8) 0.5256(7) 0.5490(3) 0.141(5) Uani 1 1 d D U . . .
H100 H 0.741965 0.510202 0.546944 0.169 Uiso 1 1 calc R U . . .
C101 C 0.7202(8) 0.5262(7) 0.5648(3) 0.140(5) Uani 1 1 d D U . . .
C102 C 0.7088(7) 0.5487(6) 0.5674(3) 0.135(5) Uani 1 1 d D U . . .
H102 H 0.700696 0.550454 0.578435 0.162 Uiso 1 1 calc R U . . .
C103 C 0.7483(9) 0.5482(8) 0.5182(5) 0.166(8) Uani 1 1 d . U . . .
H10A H 0.760028 0.535165 0.517697 0.250 Uiso 1 1 calc R U . . .
H10B H 0.763915 0.571597 0.514695 0.250 Uiso 1 1 calc R U . . .
H10C H 0.728923 0.538182 0.510320 0.250 Uiso 1 1 calc R U . . .
C104 C 0.7204(9) 0.5041(8) 0.5794(4) 0.167(8) Uani 1 1 d . U . . .
H10D H 0.732223 0.518232 0.589400 0.251 Uiso 1 1 calc R U . . .
H10E H 0.732117 0.492125 0.575588 0.251 Uiso 1 1 calc R U . . .
H10F H 0.697147 0.487604 0.582605 0.251 Uiso 1 1 calc R U . . .
C105 C 0.8219(5) 0.7331(6) 0.4897(2) 0.078(3) Uani 1 1 d . U . . .
H105 H 0.840561 0.755064 0.491724 0.093 Uiso 1 1 calc R U . . .
C106 C 0.8133(5) 0.7207(6) 0.4726(2) 0.081(3) Uani 1 1 d . U . . .
C107 C 0.7845(5) 0.6879(6) 0.4701(3) 0.083(3) Uani 1 1 d . U . . .
H107 H 0.778462 0.679625 0.458613 0.100 Uiso 1 1 calc R U . . .
C108 C 0.7650(5) 0.6677(6) 0.4836(3) 0.083(3) Uani 1 1 d . U . . .
C109 C 0.7746(5) 0.6806(6) 0.5010(2) 0.079(3) Uani 1 1 d . U . . .
H109 H 0.762112 0.667288 0.510621 0.095 Uiso 1 1 calc R U . . .
C110 C 0.8025(5) 0.7128(6) 0.5036(2) 0.076(3) Uani 1 1 d . U . . .
C111 C 0.8355(6) 0.7432(6) 0.4581(3) 0.097(5) Uani 1 1 d . U . . .
H11A H 0.857533 0.759891 0.462801 0.146 Uiso 1 1 calc R U . . .
H11B H 0.824709 0.754804 0.452747 0.146 Uiso 1 1 calc R U . . .
H11C H 0.838622 0.729363 0.449417 0.146 Uiso 1 1 calc R U . . .
C112 C 0.7369(6) 0.6340(6) 0.4806(3) 0.100(6) Uani 1 1 d . U . . .
H11D H 0.745318 0.619551 0.476130 0.151 Uiso 1 1 calc R U . . .
H11E H 0.721343 0.634989 0.472242 0.151 Uiso 1 1 calc R U . . .
H11F H 0.724896 0.624587 0.491533 0.151 Uiso 1 1 calc R U . . .
S00 S 0.81667(10) 0.72888(12) 0.52450(5) 0.0585(10) Uani 1 1 d . . . . .
S1 S 0.52268(9) 0.66307(10) 0.59994(5) 0.0482(8) Uani 1 1 d . . . . .
S2 S 0.58958(10) 0.68506(11) 0.64801(5) 0.0552(10) Uani 1 1 d . . . . .
S3 S 0.64265(10) 0.62225(10) 0.64455(5) 0.0539(9) Uani 1 1 d . . . . .
S4 S 0.68291(10) 0.72251(10) 0.64844(5) 0.0479(8) Uani 1 1 d . . . . .
S5 S 0.68980(12) 0.59393(11) 0.55604(7) 0.0701(13) Uani 1 1 d . . . . .
S6 S 0.76308(11) 0.63512(11) 0.60362(6) 0.0620(11) Uani 1 1 d . . . . .
S7 S 0.75843(11) 0.68408(12) 0.64369(6) 0.0610(11) Uani 1 1 d . . . . .
S8 S 0.59234(10) 0.75497(10) 0.60263(5) 0.0497(9) Uani 1 1 d . . . . .
S9 S 0.69102(9) 0.79855(9) 0.61042(5) 0.0478(8) Uani 1 1 d . . . . .
S10 S 0.81850(14) 0.87927(13) 0.60744(7) 0.0751(13) Uani 1 1 d . . . . .
S11 S 0.80180(12) 0.79580(13) 0.64502(6) 0.0687(12) Uani 1 1 d . . . . .
S12 S 0.82273(9) 0.73631(10) 0.59577(5) 0.0483(8) Uani 1 1 d . . . . .
S13 S 0.80029(13) 0.63134(14) 0.54923(7) 0.0744(13) Uani 1 1 d . . . . .

loop_
_atom_site_aniso_label
_atom_site_aniso_U_11
_atom_site_aniso_U_22
_atom_site_aniso_U_33
_atom_site_aniso_U_23
_atom_site_aniso_U_13
_atom_site_aniso_U_12
Au1 0.0465(3) 0.0485(3) 0.0567(3) 0.0048(3) 0.0056(3) 0.0242(3)
Au2 0.0385(3) 0.0409(3) 0.0476(3) -0.0019(2) 0.0001(2) 0.0220(2)
Au3 0.0557(4) 0.0561(4) 0.0615(4) 0.0028(3) 0.0011(3) 0.0323(3)
Au4 0.0442(4) 0.0408(3) 0.0606(5) 0.00117(18) 0.0023(4) 0.0221(2)
Au5 0.0350(4) 0.0346(3) 0.0425(4) 0.00046(14) 0.0009(3) 0.01751(18)
Au6 0.0395(3) 0.0415(3) 0.0440(3) -0.0022(2) -0.0029(2) 0.0199(2)
Au7 0.0458(3) 0.0538(4) 0.0530(3) 0.0053(3) -0.0011(3) 0.0192(3)
Au8 0.0434(3) 0.0417(3) 0.0491(3) 0.0050(2) 0.0018(2) 0.0212(3)
Au9 0.0385(4) 0.0361(3) 0.0495(4) -0.00046(16) -0.0009(3) 0.01925(19)
Au10 0.0478(3) 0.0515(3) 0.0476(3) 0.0035(3) -0.0014(2) 0.0226(3)
Au11 0.0367(3) 0.0373(3) 0.0474(3) 0.0006(2) 0.0006(2) 0.0181(2)
Au12 0.0358(3) 0.0399(3) 0.0471(3) -0.0012(2) 0.0000(2) 0.0204(2)
Au13 0.0419(3) 0.0489(3) 0.0478(3) -0.0006(2) -0.0044(2) 0.0208(3)
Au14 0.0373(3) 0.0475(3) 0.0485(3) 0.0030(2) 0.0026(2) 0.0196(2)
Au15 0.0716(5) 0.0649(4) 0.0762(5) -0.0156(4) -0.0188(4) 0.0361(4)
Au16 0.0420(3) 0.0502(3) 0.0512(3) -0.0035(3) 0.0028(2) 0.0241(3)
Au17 0.0457(3) 0.0456(3) 0.0617(4) 0.0030(3) 0.0011(3) 0.0275(3)
Au18 0.0489(3) 0.0416(3) 0.0623(4) -0.0043(3) -0.0022(3) 0.0249(3)
Au19 0.0562(6) 0.0427(3) 0.1094(8) -0.0076(3) -0.0152(5) 0.0281(3)
Au20 0.0395(3) 0.0515(3) 0.0532(3) -0.0008(3) -0.0027(2) 0.0234(3)
Au21 0.0543(4) 0.0617(4) 0.0856(5) -0.0059(3) -0.0065(3) 0.0369(3)
Au22 0.0602(4) 0.0805(5) 0.0687(4) -0.0099(4) -0.0033(3) 0.0475(4)
Au23 0.0522(3) 0.0631(4) 0.0545(3) 0.0024(3) 0.0009(3) 0.0355(3)
Au24 0.0430(3) 0.0415(3) 0.0489(3) -0.0023(2) -0.0005(2) 0.0229(2)
C1 0.055(5) 0.072(6) 0.074(6) 0.007(5) 0.008(5) 0.030(5)
C2 0.057(5) 0.071(6) 0.077(6) 0.007(5) 0.005(5) 0.028(5)
C3 0.055(5) 0.073(6) 0.080(6) 0.007(5) 0.006(5) 0.030(5)
C4 0.057(5) 0.071(6) 0.076(6) 0.009(5) 0.010(5) 0.030(5)
C5 0.055(5) 0.069(6) 0.075(6) 0.009(5) 0.008(5) 0.034(5)
C6 0.052(5) 0.067(6) 0.072(6) 0.008(5) 0.007(5) 0.035(5)
C7 0.074(9) 0.098(10) 0.101(10) 0.005(9) -0.007(9) 0.009(9)
C8 0.059(8) 0.092(9) 0.073(9) 0.013(8) 0.015(7) 0.023(8)
C9 0.066(6) 0.068(6) 0.064(5) -0.012(5) 0.005(5) 0.039(5)
C10 0.069(5) 0.069(6) 0.064(5) -0.013(5) 0.004(5) 0.041(5)
C11 0.073(6) 0.073(6) 0.067(5) -0.017(5) 0.009(5) 0.037(5)
C12 0.074(6) 0.075(6) 0.066(5) -0.012(5) 0.006(5) 0.037(5)
C13 0.073(6) 0.072(6) 0.065(5) -0.015(5) 0.005(5) 0.039(5)
C14 0.070(6) 0.069(6) 0.067(5) -0.013(5) 0.006(5) 0.042(5)
C15 0.072(9) 0.102(10) 0.086(9) -0.013(9) 0.014(8) 0.029(8)
C16 0.080(9) 0.086(9) 0.068(8) -0.014(8) 0.001(7) 0.042(8)
C17 0.086(7) 0.086(7) 0.069(6) 0.001(6) 0.015(6) 0.038(6)
C18 0.088(7) 0.091(7) 0.072(6) 0.004(6) 0.014(6) 0.036(6)
C19 0.089(7) 0.093(7) 0.075(6) 0.002(6) 0.017(6) 0.035(6)
C20 0.091(7) 0.094(7) 0.074(6) 0.000(6) 0.020(6) 0.033(6)
C21 0.090(7) 0.091(7) 0.074(6) -0.001(6) 0.016(6) 0.036(6)
C22 0.089(7) 0.088(7) 0.071(6) 0.002(6) 0.014(6) 0.034(6)
C23 0.094(10) 0.126(11) 0.095(10) 0.009(10) 0.019(9) 0.037(10)
C24 0.104(10) 0.094(10) 0.070(9) 0.000(9) 0.019(9) 0.029(9)
C25 0.118(9) 0.103(8) 0.102(8) 0.036(7) -0.026(8) 0.063(7)
C26 0.123(9) 0.108(8) 0.106(8) 0.028(7) -0.026(8) 0.062(7)
C27 0.125(9) 0.110(8) 0.108(8) 0.028(7) -0.024(8) 0.060(7)
C28 0.126(9) 0.113(8) 0.110(8) 0.027(7) -0.024(8) 0.057(7)
C29 0.120(9) 0.110(8) 0.109(8) 0.033(7) -0.027(8) 0.059(7)
C30 0.119(9) 0.108(8) 0.105(8) 0.032(7) -0.023(7) 0.060(7)
C31 0.147(13) 0.124(12) 0.116(12) 0.011(11) -0.020(11) 0.056(11)
C32 0.134(12) 0.133(12) 0.131(12) 0.038(11) -0.024(11) 0.054(11)
C33 0.071(6) 0.067(6) 0.063(5) -0.010(5) 0.000(5) 0.031(5)
C34 0.072(6) 0.065(6) 0.062(5) -0.009(5) -0.002(5) 0.031(5)
C35 0.077(6) 0.067(6) 0.064(5) -0.013(5) 0.003(5) 0.030(5)
C36 0.072(6) 0.064(6) 0.066(5) -0.009(5) 0.005(5) 0.036(5)
C37 0.069(6) 0.064(6) 0.061(5) -0.009(5) 0.002(5) 0.034(5)
C38 0.067(6) 0.061(6) 0.057(5) -0.013(5) 0.003(5) 0.033(5)
C39 0.090(10) 0.085(10) 0.071(9) -0.014(8) -0.009(8) 0.017(9)
C40 0.088(9) 0.077(9) 0.095(10) -0.006(8) 0.010(8) 0.042(8)
C41 0.116(9) 0.169(10) 0.073(7) 0.018(7) -0.022(7) 0.087(8)
C42 0.119(9) 0.170(10) 0.074(7) 0.018(7) -0.026(7) 0.089(8)
C43 0.122(9) 0.174(10) 0.077(7) 0.018(7) -0.024(7) 0.085(8)
C44 0.123(9) 0.178(10) 0.080(7) 0.013(7) -0.023(7) 0.079(8)
C45 0.120(9) 0.179(10) 0.080(7) 0.018(7) -0.023(7) 0.081(8)
C46 0.120(9) 0.177(10) 0.076(7) 0.017(7) -0.023(7) 0.081(8)
C47 0.139(12) 0.179(14) 0.090(11) 0.006(11) -0.024(10) 0.085(11)
C48 0.130(12) 0.204(14) 0.107(11) 0.009(11) -0.017(11) 0.074(12)
C49 0.084(8) 0.124(10) 0.201(13) -0.058(8) -0.072(8) 0.067(7)
C50 0.090(8) 0.131(10) 0.205(13) -0.059(8) -0.071(8) 0.060(7)
C51 0.089(8) 0.131(10) 0.206(13) -0.060(8) -0.071(8) 0.061(7)
C52 0.090(8) 0.132(10) 0.207(13) -0.058(8) -0.071(8) 0.060(7)
C53 0.089(8) 0.130(10) 0.204(13) -0.057(8) -0.069(8) 0.061(7)
C54 0.086(8) 0.129(10) 0.204(13) -0.057(8) -0.070(8) 0.063(7)
C55 0.117(12) 0.155(14) 0.222(16) -0.057(12) -0.079(12) 0.048(11)
C56 0.092(11) 0.143(13) 0.217(16) -0.055(12) -0.056(11) 0.056(10)
C57 0.083(8) 0.212(13) 0.130(10) -0.049(10) -0.019(7) 0.062(9)
C58 0.086(8) 0.220(13) 0.133(10) -0.048(10) -0.019(7) 0.057(9)
C59 0.085(8) 0.221(13) 0.133(10) -0.049(10) -0.022(7) 0.056(9)
C60 0.084(7) 0.217(13) 0.133(10) -0.046(10) -0.020(7) 0.060(9)
C61 0.080(7) 0.209(13) 0.129(10) -0.048(10) -0.020(7) 0.066(9)
C62 0.079(7) 0.208(13) 0.129(10) -0.049(10) -0.019(7) 0.067(9)
C63 0.110(12) 0.253(16) 0.152(14) -0.045(14) -0.025(11) 0.045(13)
C64 0.087(10) 0.197(15) 0.133(13) -0.044(13) -0.016(10) 0.075(11)
C65 0.065(6) 0.049(5) 0.084(6) -0.005(5) 0.008(5) 0.028(5)
C66 0.063(6) 0.053(5) 0.083(6) -0.007(5) 0.008(5) 0.026(5)
C67 0.069(6) 0.055(5) 0.087(6) -0.009(5) 0.005(5) 0.022(5)
C68 0.071(6) 0.053(5) 0.087(6) -0.007(5) 0.010(5) 0.019(5)
C69 0.069(6) 0.052(5) 0.088(6) -0.003(5) 0.008(5) 0.023(5)
C70 0.066(6) 0.053(5) 0.086(6) -0.004(5) 0.009(5) 0.026(5)
C71 0.078(9) 0.065(9) 0.100(10) -0.020(8) -0.006(8) 0.010(8)
C72 0.092(10) 0.056(8) 0.097(10) 0.004(8) 0.006(9) 0.025(8)
C73 0.106(9) 0.111(10) 0.228(15) 0.055(9) -0.022(9) 0.064(8)
C74 0.107(10) 0.112(10) 0.230(15) 0.056(9) -0.020(9) 0.065(8)
C75 0.110(10) 0.115(10) 0.230(15) 0.057(9) -0.021(9) 0.059(8)
C76 0.107(10) 0.117(10) 0.227(15) 0.058(9) -0.021(9) 0.056(8)
C77 0.104(10) 0.113(10) 0.226(15) 0.058(9) -0.022(9) 0.060(8)
C78 0.104(10) 0.111(10) 0.226(15) 0.056(9) -0.021(9) 0.063(8)
C79 0.124(13) 0.123(13) 0.250(17) 0.051(12) -0.027(12) 0.070(11)
C80 0.102(12) 0.136(13) 0.227(17) 0.061(13) -0.017(12) 0.035(12)
C81 0.056(5) 0.071(6) 0.073(6) -0.009(5) -0.005(5) 0.038(5)
C82 0.059(5) 0.071(6) 0.074(6) -0.011(5) -0.005(5) 0.035(5)
C83 0.058(5) 0.071(6) 0.077(6) -0.012(5) -0.004(5) 0.040(5)
C84 0.057(5) 0.071(6) 0.075(6) -0.011(5) -0.007(5) 0.040(5)
C85 0.057(5) 0.070(6) 0.075(6) -0.006(5) -0.006(5) 0.036(5)
C86 0.052(5) 0.067(6) 0.071(6) -0.009(5) -0.004(5) 0.039(5)
C87 0.071(8) 0.076(9) 0.083(9) -0.009(8) 0.017(8) 0.037(7)
C88 0.077(9) 0.084(9) 0.084(9) -0.005(8) -0.013(8) 0.045(7)
C89 0.105(7) 0.122(8) 0.085(7) -0.019(6) -0.013(6) 0.089(7)
C90 0.108(7) 0.122(8) 0.086(7) -0.020(6) -0.012(6) 0.088(7)
C91 0.110(7) 0.123(8) 0.090(7) -0.020(6) -0.011(6) 0.089(7)
C92 0.111(8) 0.121(8) 0.091(7) -0.013(6) -0.014(6) 0.091(7)
C93 0.110(8) 0.123(8) 0.089(7) -0.017(6) -0.010(6) 0.088(7)
C94 0.107(8) 0.119(8) 0.084(7) -0.019(6) -0.014(6) 0.090(7)
C95 0.093(10) 0.135(12) 0.093(10) -0.028(9) -0.013(9) 0.075(9)
C96 0.134(11) 0.137(12) 0.114(11) -0.002(10) -0.015(10) 0.095(10)
C97 0.160(11) 0.114(9) 0.179(13) -0.047(9) -0.041(10) 0.114(9)
C98 0.162(11) 0.119(9) 0.181(13) -0.049(9) -0.038(10) 0.109(9)
C99 0.164(11) 0.122(9) 0.181(13) -0.049(9) -0.037(10) 0.106(9)
C100 0.164(11) 0.122(9) 0.184(13) -0.048(9) -0.038(10) 0.108(9)
C101 0.166(11) 0.122(9) 0.182(13) -0.045(9) -0.041(10) 0.109(9)
C102 0.164(11) 0.118(9) 0.182(13) -0.045(9) -0.040(10) 0.113(9)
C103 0.175(14) 0.144(13) 0.194(16) -0.047(13) -0.026(14) 0.091(12)
C104 0.190(14) 0.137(13) 0.204(16) -0.030(13) -0.042(14) 0.103(12)
C105 0.069(6) 0.123(8) 0.065(6) -0.016(6) -0.005(5) 0.066(6)
C106 0.070(6) 0.128(8) 0.066(6) -0.014(6) -0.003(5) 0.066(6)
C107 0.071(6) 0.128(8) 0.068(6) -0.019(6) -0.003(5) 0.063(6)
C108 0.071(6) 0.126(8) 0.067(6) -0.020(6) -0.005(5) 0.061(6)
C109 0.069(6) 0.124(8) 0.068(6) -0.020(6) -0.002(5) 0.066(6)
C110 0.066(6) 0.122(8) 0.065(6) -0.018(6) -0.002(5) 0.066(6)
C111 0.086(9) 0.142(11) 0.075(9) 0.001(9) 0.006(8) 0.065(9)
C112 0.090(10) 0.121(11) 0.089(10) -0.038(9) -0.005(9) 0.052(9)
S00 0.043(2) 0.069(3) 0.061(2) -0.008(2) 0.0069(18) 0.026(2)
S1 0.044(2) 0.051(2) 0.054(2) 0.0035(17) 0.0055(16) 0.0265(18)
S2 0.049(2) 0.055(2) 0.055(2) 0.0040(18) 0.0025(17) 0.0211(19)
S3 0.052(2) 0.050(2) 0.054(2) 0.0124(17) 0.0044(17) 0.0214(19)
S4 0.048(2) 0.051(2) 0.0427(19) -0.0006(16) -0.0035(16) 0.0228(18)
S5 0.062(3) 0.043(2) 0.108(4) -0.011(2) -0.017(3) 0.028(2)
S6 0.054(2) 0.060(3) 0.083(3) 0.000(2) -0.003(2) 0.037(2)
S7 0.064(3) 0.071(3) 0.057(2) 0.013(2) 0.005(2) 0.040(2)
S8 0.050(2) 0.048(2) 0.058(2) -0.0013(17) 0.0020(17) 0.0291(18)
S9 0.045(2) 0.0404(19) 0.060(2) -0.0060(16) 0.0006(17) 0.0226(17)
S10 0.079(3) 0.063(3) 0.074(3) -0.011(2) -0.015(3) 0.029(3)
S11 0.060(3) 0.076(3) 0.064(3) -0.018(2) -0.019(2) 0.029(2)
S12 0.0393(19) 0.050(2) 0.056(2) -0.0034(17) -0.0029(16) 0.0228(17)
S13 0.071(3) 0.084(3) 0.085(3) -0.009(3) -0.007(2) 0.051(3)

loop_
_atom_type_symbol
_atom_type_description
_atom_type_scat_dispersion_real
_atom_type_scat_dispersion_imag
_atom_type_scat_source
C C 0.0033 0.0016 'International Tables Vol C Tables 4.2.6.8 and 6.1.1.4'
H H 0.0000 0.0000 'International Tables Vol C Tables 4.2.6.8 and 6.1.1.4'
Au Au -2.0133 8.8022 'International Tables Vol C Tables 4.2.6.8 and 6.1.1.4'
S S 0.1246 0.1234 'International Tables Vol C Tables 4.2.6.8 and 6.1.1.4'

loop_
_geom_angle_atom_site_label_1
_geom_angle_atom_site_label_2
_geom_angle_atom_site_label_3
_geom_angle
_geom_angle_site_symmetry_1
_geom_angle_site_symmetry_3
_geom_angle_publ_flag
S2 Au1 S1 167.67(15) . . ?
S2 Au1 Au16 87.00(11) . 18_655 ?
S1 Au1 Au16 105.26(10) . 18_655 ?
S2 Au1 Au2 92.41(10) . . ?
S1 Au1 Au2 86.27(10) . . ?
Au16 Au1 Au2 102.36(2) 18_655 . ?
S2 Au1 Au12 90.24(11) . 18_655 ?
S1 Au1 Au12 98.38(9) . 18_655 ?
Au16 Au1 Au12 51.307(17) 18_655 18_655 ?
Au2 Au1 Au12 51.063(16) . 18_655 ?
S2 Au1 Au14 141.58(11) . 18_655 ?
S1 Au1 Au14 44.38(9) . 18_655 ?
Au16 Au1 Au14 82.12(2) 18_655 18_655 ?
Au2 Au1 Au14 54.814(17) . 18_655 ?
Au12 Au1 Au14 54.615(16) 18_655 18_655 ?
S8 Au2 Au6 133.69(10) . . ?
S8 Au2 Au12 155.79(10) . 18_655 ?
Au6 Au2 Au12 60.300(19) . 18_655 ?
S8 Au2 Au5 138.06(10) . . ?
Au6 Au2 Au5 60.060(17) . . ?
Au12 Au2 Au5 64.01(2) 18_655 . ?
S8 Au2 Au14 99.33(10) . 18_655 ?
Au6 Au2 Au14 125.05(2) . 18_655 ?
Au12 Au2 Au14 64.96(2) 18_655 18_655 ?
Au5 Au2 Au14 92.32(2) . 18_655 ?
S8 Au2 Au1 87.32(10) . . ?
Au6 Au2 Au1 96.45(2) . . ?
Au12 Au2 Au1 70.08(2) 18_655 . ?
Au5 Au2 Au1 134.08(3) . . ?
Au14 Au2 Au1 68.55(2) 18_655 . ?
S8 Au2 Au24 90.74(10) . 18_655 ?
Au6 Au2 Au24 124.53(2) . 18_655 ?
Au12 Au2 Au24 93.49(2) 18_655 18_655 ?
Au5 Au2 Au24 64.544(16) . 18_655 ?
Au14 Au2 Au24 53.514(18) 18_655 18_655 ?
Au1 Au2 Au24 120.84(2) . 18_655 ?
S8 Au2 Au4 73.67(10) . . ?
Au6 Au2 Au4 92.69(2) . . ?
Au12 Au2 Au4 129.56(2) 18_655 . ?
Au5 Au2 Au4 65.60(2) . . ?
Au14 Au2 Au4 119.48(2) 18_655 . ?
Au1 Au2 Au4 160.12(3) . . ?
Au24 Au2 Au4 66.339(16) 18_655 . ?
S8 Au3 S10 170.38(17) . 18_655 ?
S9 Au4 S9 174.97(18) . 18_655 ?
S9 Au4 Au2 84.07(10) . . ?
S9 Au4 Au2 98.99(9) 18_655 . ?
S9 Au4 Au2 98.99(9) . 18_655 ?
S9 Au4 Au2 84.06(10) 18_655 18_655 ?
Au2 Au4 Au2 105.95(3) . 18_655 ?
S9 Au4 Au5 92.52(9) . . ?
S9 Au4 Au5 92.52(9) 18_655 . ?
Au2 Au4 Au5 52.977(16) . . ?
Au2 Au4 Au5 52.977(16) 18_655 . ?
S9 Au4 Au24 139.34(10) . 18_655 ?
S9 Au4 Au24 44.69(9) 18_655 18_655 ?
Au2 Au4 Au24 56.571(17) . 18_655 ?
Au2 Au4 Au24 84.11(2) 18_655 18_655 ?
Au5 Au4 Au24 57.138(15) . 18_655 ?
S9 Au4 Au24 44.69(9) . . ?
S9 Au4 Au24 139.34(10) 18_655 . ?
Au2 Au4 Au24 84.11(2) . . ?
Au2 Au4 Au24 56.574(17) 18_655 . ?
Au5 Au4 Au24 57.140(15) . . ?
Au24 Au4 Au24 114.28(3) 18_655 . ?
Au6 Au5 Au6 179.50(4) . 18_655 ?
Au6 Au5 Au2 59.041(17) . . ?
Au6 Au5 Au2 120.68(2) 18_655 . ?
Au6 Au5 Au2 120.68(2) . 18_655 ?
Au6 Au5 Au2 59.039(17) 18_655 18_655 ?
Au2 Au5 Au2 122.86(3) . 18_655 ?
Au6 Au5 Au9 90.253(18) . . ?
Au6 Au5 Au9 90.247(18) 18_655 . ?
Au2 Au5 Au9 118.575(17) . . ?
Au2 Au5 Au9 118.568(17) 18_655 . ?
Au6 Au5 Au12 57.745(16) . 18_655 ?
Au6 Au5 Au12 122.54(2) 18_655 18_655 ?
Au2 Au5 Au12 57.429(15) . 18_655 ?
Au2 Au5 Au12 178.216(17) 18_655 18_655 ?
Au9 Au5 Au12 61.179(16) . 18_655 ?
Au6 Au5 Au12 122.55(2) . . ?
Au6 Au5 Au12 57.738(16) 18_655 . ?
Au2 Au5 Au12 178.215(17) . . ?
Au2 Au5 Au12 57.416(15) 18_655 . ?
Au9 Au5 Au12 61.185(16) . . ?
Au12 Au5 Au12 122.36(3) 18_655 . ?
Au6 Au5 Au11 62.401(16) . . ?
Au6 Au5 Au11 117.876(19) 18_655 . ?
Au2 Au5 Au11 121.442(16) . . ?
Au2 Au5 Au11 86.989(16) 18_655 . ?
Au9 Au5 Au11 60.633(16) . . ?
Au12 Au5 Au11 91.43(2) 18_655 . ?
Au12 Au5 Au11 60.152(17) . . ?
Au6 Au5 Au11 117.880(19) . 18_655 ?
Au6 Au5 Au11 62.398(16) 18_655 18_655 ?
Au2 Au5 Au11 86.993(15) . 18_655 ?
Au2 Au5 Au11 121.438(16) 18_655 18_655 ?
Au9 Au5 Au11 60.630(16) . 18_655 ?
Au12 Au5 Au11 60.149(17) 18_655 18_655 ?
Au12 Au5 Au11 91.43(2) . 18_655 ?
Au11 Au5 Au11 121.26(3) . 18_655 ?
Au6 Au5 Au24 120.747(19) . 18_655 ?
Au6 Au5 Au24 58.999(16) 18_655 18_655 ?
Au2 Au5 Au24 61.772(17) . 18_655 ?
Au2 Au5 Au24 93.16(2) 18_655 18_655 ?
Au9 Au5 Au24 115.899(15) . 18_655 ?
Au12 Au5 Au24 88.476(15) 18_655 18_655 ?
Au12 Au5 Au24 116.595(15) . 18_655 ?
Au11 Au5 Au24 175.88(2) . 18_655 ?
Au11 Au5 Au24 55.321(14) 18_655 18_655 ?
Au6 Au5 Au24 58.995(16) . . ?
Au6 Au5 Au24 120.750(19) 18_655 . ?
Au2 Au5 Au24 93.16(2) . . ?
Au2 Au5 Au24 61.776(18) 18_655 . ?
Au9 Au5 Au24 115.899(15) . . ?
Au12 Au5 Au24 116.598(15) 18_655 . ?
Au12 Au5 Au24 88.474(15) . . ?
Au11 Au5 Au24 55.319(14) . . ?
Au11 Au5 Au24 175.88(2) 18_655 . ?
Au24 Au5 Au24 128.20(3) 18_655 . ?
Au6 Au5 Au4 89.747(18) . . ?
Au6 Au5 Au4 89.753(18) 18_655 . ?
Au2 Au5 Au4 61.425(17) . . ?
Au2 Au5 Au4 61.432(17) 18_655 . ?
Au9 Au5 Au4 180.0 . . ?
Au12 Au5 Au4 118.821(16) 18_655 . ?
Au12 Au5 Au4 118.815(16) . . ?
Au11 Au5 Au4 119.367(16) . . ?
Au11 Au5 Au4 119.370(16) 18_655 . ?
Au24 Au5 Au4 64.101(15) 18_655 . ?
Au24 Au5 Au4 64.101(15) . . ?
S4 Au6 Au2 134.80(10) . . ?
S4 Au6 Au12 130.33(10) . 18_655 ?
Au2 Au6 Au12 60.163(19) . 18_655 ?
S4 Au6 Au5 160.74(10) . . ?
Au2 Au6 Au5 60.899(18) . . ?
Au12 Au6 Au5 64.259(18) 18_655 . ?
S4 Au6 Au24 96.82(10) . . ?
Au2 Au6 Au24 99.02(2) . . ?
Au12 Au6 Au24 130.73(3) 18_655 . ?
Au5 Au6 Au24 66.658(18) . . ?
S4 Au6 Au8 87.05(10) . . ?
Au2 Au6 Au8 124.48(2) . . ?
Au12 Au6 Au8 64.714(19) 18_655 . ?
Au5 Au6 Au8 90.09(2) . . ?
Au24 Au6 Au8 111.85(2) . . ?
S4 Au6 Au11 100.98(10) . . ?
Au2 Au6 Au11 123.18(2) . . ?
Au12 Au6 Au11 95.02(2) 18_655 . ?
Au5 Au6 Au11 62.281(17) . . ?
Au24 Au6 Au11 57.466(18) . . ?
Au8 Au6 Au11 55.084(18) . . ?
S4 Au6 Au7 64.98(10) . . ?
Au2 Au6 Au7 97.95(2) . . ?
Au12 Au6 Au7 66.00(2) 18_655 . ?
Au5 Au6 Au7 130.00(2) . . ?
Au24 Au6 Au7 161.04(3) . . ?
Au8 Au6 Au7 64.153(19) . . ?
Au11 Au6 Au7 118.37(2) . . ?
S2 Au7 S3 177.05(16) . . ?
S2 Au7 Au16 89.89(11) . 18_655 ?
S3 Au7 Au16 93.05(11) . 18_655 ?
S2 Au7 Au6 81.76(10) . . ?
S3 Au7 Au6 97.50(10) . . ?
Au16 Au7 Au6 100.30(2) 18_655 . ?
S2 Au7 Au12 90.39(10) . 18_655 ?
S3 Au7 Au12 91.27(10) . 18_655 ?
Au16 Au7 Au12 51.919(18) 18_655 18_655 ?
Au6 Au7 Au12 49.103(16) . 18_655 ?
S2 Au7 Au8 134.00(10) . . ?
S3 Au7 Au8 45.91(10) . . ?
Au16 Au7 Au8 89.59(2) 18_655 . ?
Au6 Au7 Au8 53.197(16) . . ?
Au12 Au7 Au8 54.823(17) 18_655 . ?
S3 Au8 Au17 131.76(10) . . ?
S3 Au8 Au11 154.52(11) . . ?
Au17 Au8 Au11 60.56(2) . . ?
S3 Au8 Au9 140.13(10) . . ?
Au17 Au8 Au9 60.119(19) . . ?
Au11 Au8 Au9 64.131(19) . . ?
S3 Au8 Au10 87.26(10) . . ?
Au17 Au8 Au10 97.09(2) . . ?
Au11 Au8 Au10 67.94(2) . . ?
Au9 Au8 Au10 132.06(3) . . ?
S3 Au8 Au6 104.35(10) . . ?
Au17 Au8 Au6 122.24(3) . . ?
Au11 Au8 Au6 62.493(19) . . ?
Au9 Au8 Au6 87.28(2) . . ?
Au10 Au8 Au6 69.56(2) . . ?
S3 Au8 Au12 95.85(10) . 18_655 ?
Au17 Au8 Au12 120.24(3) . 18_655 ?
Au11 Au8 Au12 92.96(2) . 18_655 ?
Au9 Au8 Au12 60.126(17) . 18_655 ?
Au10 Au8 Au12 122.66(2) . 18_655 ?
Au6 Au8 Au12 54.171(17) . 18_655 ?
S3 Au8 Au18 74.92(10) . 18_655 ?
Au17 Au8 Au18 100.11(2) . 18_655 ?
Au11 Au8 Au18 128.66(3) . 18_655 ?
Au9 Au8 Au18 65.218(18) . 18_655 ?
Au10 Au8 Au18 160.79(3) . 18_655 ?
Au6 Au8 Au18 107.54(2) . 18_655 ?
Au12 Au8 Au18 53.964(17) 18_655 18_655 ?
S3 Au8 Au7 43.45(10) . . ?
Au17 Au8 Au7 175.09(3) . . ?
Au11 Au8 Au7 124.16(2) . . ?
Au9 Au8 Au7 122.26(2) . . ?
Au10 Au8 Au7 84.18(2) . . ?
Au6 Au8 Au7 62.651(19) . . ?
Au12 Au8 Au7 62.348(18) 18_655 . ?
Au18 Au8 Au7 77.98(2) 18_655 . ?
Au17 Au9 Au17 121.89(4) . 18_655 ?
Au17 Au9 Au8 58.603(18) . . ?
Au17 Au9 Au8 119.62(2) 18_655 . ?
Au17 Au9 Au8 119.61(2) . 18_655 ?
Au17 Au9 Au8 58.598(18) 18_655 18_655 ?
Au8 Au9 Au8 176.83(4) . 18_655 ?
Au17 Au9 Au5 119.055(18) . . ?
Au17 Au9 Au5 119.057(18) 18_655 . ?
Au8 Au9 Au5 91.582(19) . . ?
Au8 Au9 Au5 91.589(19) 18_655 . ?
Au17 Au9 Au11 176.647(18) . 18_655 ?
Au17 Au9 Au11 57.673(16) 18_655 18_655 ?
Au8 Au9 Au11 124.71(2) . 18_655 ?
Au8 Au9 Au11 57.117(16) 18_655 18_655 ?
Au5 Au9 Au11 61.496(16) . 18_655 ?
Au17 Au9 Au11 57.674(16) . . ?
Au17 Au9 Au11 176.652(18) 18_655 . ?
Au8 Au9 Au11 57.111(16) . . ?
Au8 Au9 Au11 124.71(2) 18_655 . ?
Au5 Au9 Au11 61.494(16) . . ?
Au11 Au9 Au11 122.99(3) 18_655 . ?
Au17 Au9 Au12 123.078(17) . 18_655 ?
Au17 Au9 Au12 86.089(16) 18_655 18_655 ?
Au8 Au9 Au12 64.477(16) . 18_655 ?
Au8 Au9 Au12 117.267(19) 18_655 18_655 ?
Au5 Au9 Au12 60.555(16) . 18_655 ?
Au11 Au9 Au12 60.231(17) 18_655 18_655 ?
Au11 Au9 Au12 91.56(2) . 18_655 ?
Au17 Au9 Au12 86.085(16) . . ?
Au17 Au9 Au12 123.073(17) 18_655 . ?
Au8 Au9 Au12 117.260(19) . . ?
Au8 Au9 Au12 64.476(16) 18_655 . ?
Au5 Au9 Au12 60.555(16) . . ?
Au11 Au9 Au12 91.56(2) 18_655 . ?
Au11 Au9 Au12 60.231(17) . . ?
Au12 Au9 Au12 121.11(3) 18_655 . ?
Au17 Au9 Au19 60.945(18) . . ?
Au17 Au9 Au19 60.944(18) 18_655 . ?
Au8 Au9 Au19 88.418(19) . . ?
Au8 Au9 Au19 88.411(19) 18_655 . ?
Au5 Au9 Au19 180.0 . . ?
Au11 Au9 Au19 118.504(16) 18_655 . ?
Au11 Au9 Au19 118.506(16) . . ?
Au12 Au9 Au19 119.445(16) 18_655 . ?
Au12 Au9 Au19 119.445(16) . . ?
Au17 Au9 Au18 97.41(2) . 18_655 ?
Au17 Au9 Au18 57.612(18) 18_655 18_655 ?
Au8 Au9 Au18 62.494(17) . 18_655 ?
Au8 Au9 Au18 116.023(19) 18_655 18_655 ?
Au5 Au9 Au18 114.755(16) . 18_655 ?
Au11 Au9 Au18 85.074(15) 18_655 18_655 ?
Au11 Au9 Au18 119.047(16) . 18_655 ?
Au12 Au9 Au18 54.208(15) 18_655 18_655 ?
Au12 Au9 Au18 175.23(3) . 18_655 ?
Au19 Au9 Au18 65.246(16) . 18_655 ?
Au17 Au9 Au18 57.611(18) . . ?
Au17 Au9 Au18 97.41(2) 18_655 . ?
Au8 Au9 Au18 116.026(19) . . ?
Au8 Au9 Au18 62.484(17) 18_655 . ?
Au5 Au9 Au18 114.752(16) . . ?
Au11 Au9 Au18 119.043(16) 18_655 . ?
Au11 Au9 Au18 85.075(15) . . ?
Au12 Au9 Au18 175.23(3) 18_655 . ?
Au12 Au9 Au18 54.205(15) . . ?
Au19 Au9 Au18 65.248(16) . . ?
Au18 Au9 Au18 130.49(3) 18_655 . ?
S4 Au10 S7 168.29(14) . . ?
S4 Au10 Au13 100.77(10) . . ?
S7 Au10 Au13 89.32(11) . . ?
S4 Au10 Au8 88.89(10) . . ?
S7 Au10 Au8 94.09(12) . . ?
Au13 Au10 Au8 105.83(2) . . ?
S4 Au10 Au11 96.78(9) . . ?
S7 Au10 Au11 94.04(11) . . ?
Au13 Au10 Au11 52.971(18) . . ?
Au8 Au10 Au11 52.882(17) . . ?
Au13 Au11 Au8 116.96(3) . . ?
Au13 Au11 Au14 59.48(2) . . ?
Au8 Au11 Au14 176.33(3) . . ?
Au13 Au11 Au17 120.16(3) . . ?
Au8 Au11 Au17 59.28(2) . . ?
Au14 Au11 Au17 121.11(3) . . ?
Au13 Au11 Au24 59.19(2) . . ?
Au8 Au11 Au24 121.72(3) . . ?
Au14 Au11 Au24 57.869(19) . . ?
Au17 Au11 Au24 178.92(3) . . ?
Au13 Au11 Au9 175.69(3) . . ?
Au8 Au11 Au9 58.759(17) . . ?
Au14 Au11 Au9 124.79(2) . . ?
Au17 Au11 Au9 57.92(2) . . ?
Au24 Au11 Au9 122.80(3) . . ?
Au13 Au11 Au12 124.30(2) . . ?
Au8 Au11 Au12 118.62(2) . . ?
Au14 Au11 Au12 64.89(2) . . ?
Au17 Au11 Au12 86.05(2) . . ?
Au24 Au11 Au12 93.68(2) . . ?
Au9 Au11 Au12 59.942(15) . . ?
Au13 Au11 Au5 124.15(3) . . ?
Au8 Au11 Au5 90.32(2) . . ?
Au14 Au11 Au5 92.60(2) . . ?
Au17 Au11 Au5 115.69(3) . . ?
Au24 Au11 Au5 64.99(2) . . ?
Au9 Au11 Au5 57.87(2) . . ?
Au12 Au11 Au5 59.266(15) . . ?
Au13 Au11 Au6 93.70(2) . . ?
Au8 Au11 Au6 62.423(19) . . ?
Au14 Au11 Au6 117.71(2) . . ?
Au17 Au11 Au6 120.91(2) . . ?
Au24 Au11 Au6 60.147(19) . . ?
Au9 Au11 Au6 84.621(19) . . ?
Au12 Au11 Au6 114.58(2) . . ?
Au5 Au11 Au6 55.318(15) . . ?
Au13 Au11 Au20 92.21(2) . . ?
Au8 Au11 Au20 121.72(2) . . ?
Au14 Au11 Au20 58.849(19) . . ?
Au17 Au11 Au20 62.45(2) . . ?
Au24 Au11 Au20 116.56(2) . . ?
Au9 Au11 Au20 90.041(19) . . ?
Au12 Au11 Au20 55.201(17) . . ?
Au5 Au11 Au20 114.44(2) . . ?
Au6 Au11 Au20 169.73(3) . . ?
Au13 Au11 Au10 57.804(19) . . ?
Au8 Au11 Au10 59.178(19) . . ?
Au14 Au11 Au10 117.28(2) . . ?
Au17 Au11 Au10 91.15(2) . . ?
Au24 Au11 Au10 89.14(2) . . ?
Au9 Au11 Au10 117.93(2) . . ?
Au12 Au11 Au10 177.13(2) . . ?
Au5 Au11 Au10 121.71(2) . . ?
Au6 Au11 Au10 66.429(19) . . ?
Au20 Au11 Au10 123.83(2) . . ?
Au16 Au12 Au2 115.61(3) . 18_655 ?
Au16 Au12 Au6 118.25(3) . 18_655 ?
Au2 Au12 Au6 59.546(19) 18_655 18_655 ?
Au16 Au12 Au20 58.43(2) . . ?
Au2 Au12 Au20 118.64(3) 18_655 . ?
Au6 Au12 Au20 175.70(3) 18_655 . ?
Au16 Au12 Au18 59.99(2) . . ?
Au2 Au12 Au18 174.72(3) 18_655 . ?
Au6 Au12 Au18 124.55(3) 18_655 . ?
Au20 Au12 Au18 57.01(2) . . ?
Au16 Au12 Au5 173.90(3) . . ?
Au2 Au12 Au5 58.570(19) 18_655 . ?
Au6 Au12 Au5 57.999(16) 18_655 . ?
Au20 Au12 Au5 125.04(2) . . ?
Au18 Au12 Au5 125.92(3) . . ?
Au16 Au12 Au9 127.59(3) . . ?
Au2 Au12 Au9 116.80(2) 18_655 . ?
Au6 Au12 Au9 88.62(2) 18_655 . ?
Au20 Au12 Au9 95.63(2) . . ?
Au18 Au12 Au9 67.67(2) . . ?
Au5 Au12 Au9 58.26(2) . . ?
Au16 Au12 Au11 122.80(2) . . ?
Au2 Au12 Au11 87.88(2) 18_655 . ?
Au6 Au12 Au11 118.56(2) 18_655 . ?
Au20 Au12 Au11 64.491(19) . . ?
Au18 Au12 Au11 92.37(2) . . ?
Au5 Au12 Au11 60.581(15) . . ?
Au9 Au12 Au11 59.828(15) . . ?
Au16 Au12 Au8 97.18(2) . 18_655 ?
Au2 Au12 Au8 120.29(2) 18_655 18_655 ?
Au6 Au12 Au8 61.114(19) 18_655 18_655 ?
Au20 Au12 Au8 121.02(2) . 18_655 ?
Au18 Au12 Au8 64.27(2) . 18_655 ?
Au5 Au12 Au8 85.101(19) . 18_655 ?
Au9 Au12 Au8 55.392(15) . 18_655 ?
Au11 Au12 Au8 115.22(2) . 18_655 ?
Au16 Au12 Au14 91.14(2) . . ?
Au2 Au12 Au14 60.843(19) 18_655 . ?
Au6 Au12 Au14 120.19(2) 18_655 . ?
Au20 Au12 Au14 58.516(19) . . ?
Au18 Au12 Au14 115.25(2) . . ?
Au5 Au12 Au14 87.279(18) . . ?
Au9 Au12 Au14 114.17(2) . . ?
Au11 Au12 Au14 54.375(17) . . ?
Au8 Au12 Au14 169.41(2) 18_655 . ?
Au16 Au12 Au1 56.762(19) . 18_655 ?
Au2 Au12 Au1 58.857(18) 18_655 18_655 ?
Au6 Au12 Au1 89.54(2) 18_655 18_655 ?
Au20 Au12 Au1 86.27(2) . 18_655 ?
Au18 Au12 Au1 116.62(2) . 18_655 ?
Au5 Au12 Au1 117.42(2) . 18_655 ?
Au9 Au12 Au1 175.57(3) . 18_655 ?
Au11 Au12 Au1 117.84(2) . 18_655 ?
Au8 Au12 Au1 126.77(2) 18_655 18_655 ?
Au14 Au12 Au1 63.496(18) . 18_655 ?
Au16 Au12 Au7 54.351(19) . 18_655 ?
Au2 Au12 Au7 96.93(2) 18_655 18_655 ?
Au6 Au12 Au7 64.896(19) 18_655 18_655 ?
Au20 Au12 Au7 112.26(2) . 18_655 ?
Au18 Au12 Au7 82.78(2) . 18_655 ?
Au5 Au12 Au7 122.68(2) . 18_655 ?
Au9 Au12 Au7 118.03(2) . 18_655 ?
Au11 Au12 Au7 175.15(2) . 18_655 ?
Au8 Au12 Au7 62.827(18) 18_655 18_655 ?
Au14 Au12 Au7 127.71(2) . 18_655 ?
Au1 Au12 Au7 64.619(18) 18_655 18_655 ?
S11 Au13 Au14 135.14(13) . . ?
S11 Au13 Au11 163.77(13) . . ?
Au14 Au13 Au11 60.77(2) . . ?
S11 Au13 Au24 119.69(13) . . ?
Au14 Au13 Au24 59.26(2) . . ?
Au11 Au13 Au24 62.24(2) . . ?
S11 Au13 Au10 94.76(13) . . ?
Au14 Au13 Au10 129.99(3) . . ?
Au11 Au13 Au10 69.23(2) . . ?
Au24 Au13 Au10 97.38(2) . . ?
S11 Au13 Au23 105.23(13) . . ?
Au14 Au13 Au23 91.60(2) . . ?
Au11 Au13 Au23 73.86(2) . . ?
Au24 Au13 Au23 134.98(3) . . ?
Au10 Au13 Au23 74.79(2) . . ?
S11 Au13 Au15 48.95(13) . . ?
Au14 Au13 Au15 89.83(3) . . ?
Au11 Au13 Au15 142.13(3) . . ?
Au24 Au13 Au15 82.83(2) . . ?
Au10 Au13 Au15 133.71(3) . . ?
Au23 Au13 Au15 134.51(3) . . ?
S1 Au14 Au24 127.47(10) 18_655 . ?
S1 Au14 Au13 134.47(10) 18_655 . ?
Au24 Au14 Au13 60.84(2) . . ?
S1 Au14 Au11 164.24(10) 18_655 . ?
Au24 Au14 Au11 62.43(2) . . ?
Au13 Au14 Au11 59.75(2) . . ?
S1 Au14 Au20 101.98(10) 18_655 . ?
Au24 Au14 Au20 128.31(3) . . ?
Au13 Au14 Au20 96.81(2) . . ?
Au11 Au14 Au20 66.08(2) . . ?
S1 Au14 Au2 86.87(10) 18_655 18_655 ?
Au24 Au14 Au2 64.83(2) . 18_655 ?
Au13 Au14 Au2 124.86(3) . 18_655 ?
Au11 Au14 Au2 87.71(2) . 18_655 ?
Au20 Au14 Au2 109.56(2) . 18_655 ?
S1 Au14 Au12 104.37(10) 18_655 . ?
Au24 Au14 Au12 93.79(2) . . ?
Au13 Au14 Au12 120.43(2) . . ?
Au11 Au14 Au12 60.738(19) . . ?
Au20 Au14 Au12 55.975(18) . . ?
Au2 Au14 Au12 54.188(17) 18_655 . ?
S1 Au14 Au1 43.15(10) 18_655 18_655 ?
Au24 Au14 Au1 120.23(2) . 18_655 ?
Au13 Au14 Au1 177.62(3) . 18_655 ?
Au11 Au14 Au1 122.59(2) . 18_655 ?
Au20 Au14 Au1 84.10(2) . 18_655 ?
Au2 Au14 Au1 56.628(18) 18_655 18_655 ?
Au12 Au14 Au1 61.887(18) . 18_655 ?
S10 Au15 S11 173.94(17) . . ?
S10 Au15 Au13 134.06(12) . . ?
S11 Au15 Au13 51.59(11) . . ?
S00 Au16 Au20 123.35(11) . . ?
S00 Au16 Au12 163.97(12) . . ?
Au20 Au16 Au12 62.07(2) . . ?
S00 Au16 Au18 134.40(11) . . ?
Au20 Au16 Au18 58.64(2) . . ?
Au12 Au16 Au18 61.62(2) . . ?
S00 Au16 Au7 101.53(11) . 18_655 ?
Au20 Au16 Au7 134.97(3) . 18_655 ?
Au12 Au16 Au7 73.73(2) . 18_655 ?
Au18 Au16 Au7 93.77(3) . 18_655 ?
S00 Au16 Au22 50.50(11) . . ?
Au20 Au16 Au22 90.97(3) . . ?
Au12 Au16 Au22 144.70(3) . . ?
Au18 Au16 Au22 85.44(3) . . ?
Au7 Au16 Au22 124.11(3) 18_655 . ?
S00 Au16 Au1 92.13(11) . 18_655 ?
Au20 Au16 Au1 96.68(2) . 18_655 ?
Au12 Au16 Au1 71.93(2) . 18_655 ?
Au18 Au16 Au1 133.36(3) . 18_655 ?
Au7 Au16 Au1 76.50(2) 18_655 18_655 ?
Au22 Au16 Au1 137.75(3) . 18_655 ?
S6 Au17 Au8 135.56(12) . . ?
S6 Au17 Au11 130.38(12) . . ?
Au8 Au17 Au11 60.16(2) . . ?
S6 Au17 Au9 159.82(12) . . ?
Au8 Au17 Au9 61.278(18) . . ?
Au11 Au17 Au9 64.41(2) . . ?
S6 Au17 Au18 94.22(12) . . ?
Au8 Au17 Au18 129.93(3) . . ?
Au11 Au17 Au18 94.65(2) . . ?
Au9 Au17 Au18 68.903(19) . . ?
S6 Au17 Au19 100.47(11) . . ?
Au8 Au17 Au19 91.64(2) . . ?
Au11 Au17 Au19 128.39(3) . . ?
Au9 Au17 Au19 64.12(2) . . ?
Au18 Au17 Au19 70.282(19) . . ?
S6 Au17 Au20 83.53(12) . . ?
Au8 Au17 Au20 123.99(3) . . ?
Au11 Au17 Au20 63.83(2) . . ?
Au9 Au17 Au20 94.30(2) . . ?
Au18 Au17 Au20 53.525(19) . . ?
Au19 Au17 Au20 123.79(2) . . ?
S6 Au17 Au23 64.81(11) . . ?
Au8 Au17 Au23 97.12(2) . . ?
Au11 Au17 Au23 66.64(2) . . ?
Au9 Au17 Au23 130.90(3) . . ?
Au18 Au17 Au23 112.13(2) . . ?
Au19 Au17 Au23 164.97(3) . . ?
Au20 Au17 Au23 60.135(19) . . ?
S5 Au18 Au20 157.71(13) . . ?
S5 Au18 Au16 139.53(14) . . ?
Au20 Au18 Au16 59.25(2) . . ?
S5 Au18 Au12 134.44(11) . . ?
Au20 Au18 Au12 61.10(2) . . ?
Au16 Au18 Au12 58.39(2) . . ?
S5 Au18 Au17 96.76(14) . . ?
Au20 Au18 Au17 65.68(2) . . ?
Au16 Au18 Au17 123.68(3) . . ?
Au12 Au18 Au17 85.98(2) . . ?
S5 Au18 Au21 90.06(11) . . ?
Au20 Au18 Au21 72.31(2) . . ?
Au16 Au18 Au21 99.34(3) . . ?
Au12 Au18 Au21 133.39(3) . . ?
Au17 Au18 Au21 73.52(2) . . ?
S5 Au18 Au8 73.85(11) . 18_655 ?
Au20 Au18 Au8 122.60(3) . 18_655 ?
Au16 Au18 Au8 94.65(2) . 18_655 ?
Au12 Au18 Au8 61.766(19) . 18_655 ?
Au17 Au18 Au8 105.40(2) . 18_655 ?
Au21 Au18 Au8 163.72(3) . 18_655 ?
S5 Au18 Au9 87.37(13) . . ?
Au20 Au18 Au9 92.12(2) . . ?
Au16 Au18 Au9 116.45(2) . . ?
Au12 Au18 Au9 58.122(19) . . ?
Au17 Au18 Au9 53.486(16) . . ?
Au21 Au18 Au9 126.12(3) . . ?
Au8 Au18 Au9 52.290(15) 18_655 . ?
S5 Au19 S5 174.0(2) 18_655 . ?
S5 Au19 Au17 86.23(12) 18_655 . ?
S5 Au19 Au17 97.24(11) . . ?
S5 Au19 Au17 97.25(11) 18_655 18_655 ?
S5 Au19 Au17 86.22(12) . 18_655 ?
Au17 Au19 Au17 109.88(4) . 18_655 ?
S5 Au19 Au9 93.01(11) 18_655 . ?
S5 Au19 Au9 93.01(11) . . ?
Au17 Au19 Au9 54.935(18) . . ?
Au17 Au19 Au9 54.940(18) 18_655 . ?
S12 Au20 Au18 152.73(10) . . ?
S12 Au20 Au16 127.61(10) . . ?
Au18 Au20 Au16 62.11(2) . . ?
S12 Au20 Au12 145.07(10) . . ?
Au18 Au20 Au12 61.89(2) . . ?
Au16 Au20 Au12 59.50(2) . . ?
S12 Au20 Au14 79.56(9) . . ?
Au18 Au20 Au14 127.05(3) . . ?
Au16 Au20 Au14 96.10(2) . . ?
Au12 Au20 Au14 65.51(2) . . ?
S12 Au20 Au17 108.71(10) . . ?
Au18 Au20 Au17 60.80(2) . . ?
Au16 Au20 Au17 121.71(3) . . ?
Au12 Au20 Au17 83.95(2) . . ?
Au14 Au20 Au17 108.64(2) . . ?
S12 Au20 Au11 100.36(9) . . ?
Au18 Au20 Au11 92.63(2) . . ?
Au16 Au20 Au11 119.70(2) . . ?
Au12 Au20 Au11 60.308(19) . . ?
Au14 Au20 Au11 55.067(18) . . ?
Au17 Au20 Au11 53.721(18) . . ?
S12 Au20 Au23 45.46(10) . . ?
Au18 Au20 Au23 123.74(3) . . ?
Au16 Au20 Au23 173.07(3) . . ?
Au12 Au20 Au23 125.63(3) . . ?
Au14 Au20 Au23 83.03(2) . . ?
Au17 Au20 Au23 64.88(2) . . ?
Au11 Au20 Au23 65.347(19) . . ?
S6 Au21 S13 172.56(17) . . ?
S6 Au21 Au18 91.07(11) . . ?
S13 Au21 Au18 95.12(12) . . ?
S13 Au22 S00 171.26(17) . . ?
S13 Au22 Au16 123.88(13) . . ?
S00 Au22 Au16 53.92(10) . . ?
S7 Au23 S12 176.02(16) . . ?
S7 Au23 Au13 89.18(11) . . ?
S12 Au23 Au13 89.77(10) . . ?
S7 Au23 Au20 136.74(12) . . ?
S12 Au23 Au20 46.96(9) . . ?
Au13 Au23 Au20 85.98(2) . . ?
S7 Au23 Au17 83.45(12) . . ?
S12 Au23 Au17 100.50(10) . . ?
Au13 Au23 Au17 98.36(2) . . ?
Au20 Au23 Au17 54.984(18) . . ?
S9 Au24 Au14 151.53(10) . . ?
S9 Au24 Au13 139.11(10) . . ?
Au14 Au24 Au13 59.90(2) . . ?
S9 Au24 Au11 143.54(10) . . ?
Au14 Au24 Au11 59.70(2) . . ?
Au13 Au24 Au11 58.57(2) . . ?
S9 Au24 Au6 82.36(10) . . ?
Au14 Au24 Au6 121.76(3) . . ?
Au13 Au24 Au6 94.74(2) . . ?
Au11 Au24 Au6 62.387(19) . . ?
S9 Au24 Au2 98.48(10) . 18_655 ?
Au14 Au24 Au2 61.66(2) . 18_655 ?
Au13 Au24 Au2 120.82(2) . 18_655 ?
Au11 Au24 Au2 84.78(2) . 18_655 ?
Au6 Au24 Au2 107.96(2) . 18_655 ?
S9 Au24 Au5 93.08(9) . . ?
Au14 Au24 Au5 90.46(2) . . ?
Au13 Au24 Au5 118.25(2) . . ?
Au11 Au24 Au5 59.695(19) . . ?
Au6 Au24 Au5 54.348(15) . . ?
Au2 Au24 Au5 53.684(14) 18_655 . ?
S9 Au24 Au4 43.63(10) . . ?
Au14 Au24 Au4 118.38(2) . . ?
Au13 Au24 Au4 176.89(3) . . ?
Au11 Au24 Au4 118.40(2) . . ?
Au6 Au24 Au4 84.057(19) . . ?
Au2 Au24 Au4 57.094(15) 18_655 . ?
Au5 Au24 Au4 58.760(19) . . ?
C2 C1 C6 121.0(18) . . ?
C2 C1 H1 119.5 . . ?
C6 C1 H1 119.5 . . ?
C1 C2 C3 119.3(19) . . ?
C1 C2 C7 118.8(18) . . ?
C3 C2 C7 121.7(18) . . ?
C4 C3 C2 121.8(18) . . ?
C4 C3 H3 119.1 . . ?
C2 C3 H3 119.1 . . ?
C3 C4 C5 120.1(18) . . ?
C3 C4 C8 122.1(18) . . ?
C5 C4 C8 117.9(18) . . ?
C4 C5 C6 118.4(18) . . ?
C4 C5 H5 120.8 . . ?
C6 C5 H5 120.8 . . ?
C1 C6 C5 119.2(17) . . ?
C1 C6 S1 119.4(14) . . ?
C5 C6 S1 120.3(14) . . ?
C2 C7 H7A 109.5 . . ?
C2 C7 H7B 109.5 . . ?
H7A C7 H7B 109.5 . . ?
C2 C7 H7C 109.5 . . ?
H7A C7 H7C 109.5 . . ?
H7B C7 H7C 109.5 . . ?
C4 C8 H8A 109.5 . . ?
C4 C8 H8B 109.5 . . ?
H8A C8 H8B 109.5 . . ?
C4 C8 H8C 109.5 . . ?
H8A C8 H8C 109.5 . . ?
H8B C8 H8C 109.5 . . ?
C10 C9 C14 118.4(16) . . ?
C10 C9 S8 122.1(14) . . ?
C14 C9 S8 119.4(14) . . ?
C9 C10 C11 120.1(17) . . ?
C9 C10 H10 119.9 . . ?
C11 C10 H10 119.9 . . ?
C12 C11 C10 119.5(18) . . ?
C12 C11 C15 120.6(17) . . ?
C10 C11 C15 119.9(18) . . ?
C11 C12 C13 119.6(17) . . ?
C11 C12 H12 120.2 . . ?
C13 C12 H12 120.2 . . ?
C14 C13 C12 119.5(18) . . ?
C14 C13 C16 121.4(18) . . ?
C12 C13 C16 118.9(16) . . ?
C13 C14 C9 122.7(18) . . ?
C13 C14 H14 118.7 . . ?
C9 C14 H14 118.7 . . ?
C11 C15 H15A 109.5 . . ?
C11 C15 H15B 109.5 . . ?
H15A C15 H15B 109.5 . . ?
C11 C15 H15C 109.5 . . ?
H15A C15 H15C 109.5 . . ?
H15B C15 H15C 109.5 . . ?
C13 C16 H16A 109.5 . . ?
C13 C16 H16B 109.5 . . ?
H16A C16 H16B 109.5 . . ?
C13 C16 H16C 109.5 . . ?
H16A C16 H16C 109.5 . . ?
H16B C16 H16C 109.5 . . ?
C18 C17 C22 121(2) . . ?
C18 C17 S2 122.5(18) . . ?
C22 C17 S2 116.3(17) . . ?
C17 C18 C19 121(2) . . ?
C17 C18 H18 119.7 . . ?
C19 C18 H18 119.7 . . ?
C20 C19 C18 118(2) . . ?
C20 C19 C23 123(2) . . ?
C18 C19 C23 119(2) . . ?
C19 C20 C21 124(2) . . ?
C19 C20 H20 118.2 . . ?
C21 C20 H20 118.2 . . ?
C22 C21 C20 117(2) . . ?
C22 C21 C24 119(2) . . ?
C20 C21 C24 124(2) . . ?
C21 C22 C17 119(2) . . ?
C21 C22 H22 120.6 . . ?
C17 C22 H22 120.6 . . ?
C19 C23 H23A 109.5 . . ?
C19 C23 H23B 109.5 . . ?
H23A C23 H23B 109.5 . . ?
C19 C23 H23C 109.5 . . ?
H23A C23 H23C 109.5 . . ?
H23B C23 H23C 109.5 . . ?
C21 C24 H24A 109.5 . . ?
C21 C24 H24B 109.5 . . ?
H24A C24 H24B 109.5 . . ?
C21 C24 H24C 109.5 . . ?
H24A C24 H24C 109.5 . . ?
H24B C24 H24C 109.5 . . ?
C26 C25 C30 120(2) . . ?
C26 C25 S3 122(2) . . ?
C30 C25 S3 117(2) . . ?
C27 C26 C25 125(3) . . ?
C27 C26 H26 117.7 . . ?
C25 C26 H26 117.7 . . ?
C26 C27 C28 114(3) . . ?
C26 C27 C31 122(3) . . ?
C28 C27 C31 124(2) . . ?
C29 C28 C27 123(3) . . ?
C29 C28 H28 118.4 . . ?
C27 C28 H28 118.4 . . ?
C30 C29 C28 119(3) . . ?
C30 C29 C32 122(3) . . ?
C28 C29 C32 119(3) . . ?
C29 C30 C25 118(3) . . ?
C29 C30 H30 120.9 . . ?
C25 C30 H30 120.9 . . ?
C27 C31 H31A 109.5 . . ?
C27 C31 H31B 109.5 . . ?
H31A C31 H31B 109.5 . . ?
C27 C31 H31C 109.5 . . ?
H31A C31 H31C 109.5 . . ?
H31B C31 H31C 109.5 . . ?
C29 C32 H32A 109.5 . . ?
C29 C32 H32B 109.5 . . ?
H32A C32 H32B 109.5 . . ?
C29 C32 H32C 109.5 . . ?
H32A C32 H32C 109.5 . . ?
H32B C32 H32C 109.5 . . ?
C34 C33 C38 118.4(18) . . ?
C34 C33 H33 120.8 . . ?
C38 C33 H33 120.8 . . ?
C35 C34 C33 121.4(18) . . ?
C35 C34 C39 120.8(18) . . ?
C33 C34 C39 117.7(19) . . ?
C34 C35 C36 121.8(18) . . ?
C34 C35 H35 119.1 . . ?
C36 C35 H35 119.1 . . ?
C37 C36 C35 117.2(17) . . ?
C37 C36 C40 122.1(18) . . ?
C35 C36 C40 120.5(17) . . ?
C38 C37 C36 120.6(17) . . ?
C38 C37 H37 119.7 . . ?
C36 C37 H37 119.7 . . ?
C37 C38 C33 120.5(16) . . ?
C37 C38 S4 117.2(14) . . ?
C33 C38 S4 121.5(14) . . ?
C34 C39 H39A 109.5 . . ?
C34 C39 H39B 109.5 . . ?
H39A C39 H39B 109.5 . . ?
C34 C39 H39C 109.5 . . ?
H39A C39 H39C 109.5 . . ?
H39B C39 H39C 109.5 . . ?
C36 C40 H40A 109.5 . . ?
C36 C40 H40B 109.5 . . ?
H40A C40 H40B 109.5 . . ?
C36 C40 H40C 109.5 . . ?
H40A C40 H40C 109.5 . . ?
H40B C40 H40C 109.5 . . ?
C46 C41 C42 119(2) . . ?
C46 C41 S7 121(2) . . ?
C42 C41 S7 119(2) . . ?
C43 C42 C41 120(3) . . ?
C43 C42 H42 120.0 . . ?
C41 C42 H42 120.0 . . ?
C42 C43 C44 116(3) . . ?
C42 C43 C47 118(2) . . ?
C44 C43 C47 126(2) . . ?
C45 C44 C43 123(3) . . ?
C45 C44 H44 118.5 . . ?
C43 C44 H44 118.5 . . ?
C46 C45 C44 115(3) . . ?
C46 C45 C48 128(3) . . ?
C44 C45 C48 116(3) . . ?
C41 C46 C45 126(3) . . ?
C41 C46 H46 117.1 . . ?
C45 C46 H46 117.1 . . ?
C43 C47 H47A 109.5 . . ?
C43 C47 H47B 109.5 . . ?
H47A C47 H47B 109.5 . . ?
C43 C47 H47C 109.5 . . ?
H47A C47 H47C 109.5 . . ?
H47B C47 H47C 109.5 . . ?
C45 C48 H48A 109.5 . . ?
C45 C48 H48B 109.5 . . ?
H48A C48 H48B 109.5 . . ?
C45 C48 H48C 109.5 . . ?
H48A C48 H48C 109.5 . . ?
H48B C48 H48C 109.5 . . ?
C54 C49 C50 119(2) . . ?
C54 C49 S11 123.5(19) . . ?
C50 C49 S11 118(2) . . ?
C49 C50 C51 124(3) . . ?
C49 C50 H50 118.1 . . ?
C51 C50 H50 118.1 . . ?
C52 C51 C50 117(2) . . ?
C52 C51 C55 127(3) . . ?
C50 C51 C55 115(3) . . ?
C51 C52 C53 124(3) . . ?
C51 C52 H52 118.1 . . ?
C53 C52 H52 118.1 . . ?
C52 C53 C54 117(3) . . ?
C52 C53 C56 127(2) . . ?
C54 C53 C56 117(2) . . ?
C49 C54 C53 120(3) . . ?
C49 C54 H54 120.1 . . ?
C53 C54 H54 120.1 . . ?
C51 C55 H55A 109.5 . . ?
C51 C55 H55B 109.5 . . ?
H55A C55 H55B 109.5 . . ?
C51 C55 H55C 109.5 . . ?
H55A C55 H55C 109.5 . . ?
H55B C55 H55C 109.5 . . ?
C53 C56 H56A 109.5 . . ?
C53 C56 H56B 109.5 . . ?
H56A C56 H56B 109.5 . . ?
C53 C56 H56C 109.5 . . ?
H56A C56 H56C 109.5 . . ?
H56B C56 H56C 109.5 . . ?
C58 C57 C62 120.0 . . ?
C58 C57 S10 118.6(11) . . ?
C62 C57 S10 121.0(11) . . ?
C59 C58 C57 120.0 . . ?
C59 C58 H58 120.0 . . ?
C57 C58 H58 120.0 . . ?
C58 C59 C60 120.0 . . ?
C58 C59 C63 114.2(18) . . ?
C60 C59 C63 125.8(18) . . ?
C59 C60 C61 120.0 . . ?
C59 C60 H60 120.0 . . ?
C61 C60 H60 120.0 . . ?
C62 C61 C60 120.0 . . ?
C62 C61 C64 123.6(15) . . ?
C60 C61 C64 116.4(15) . . ?
C61 C62 C57 120.0 . . ?
C61 C62 H62 120.0 . . ?
C57 C62 H62 120.0 . . ?
C59 C63 H63A 109.5 . . ?
C59 C63 H63B 109.5 . . ?
H63A C63 H63B 109.5 . . ?
C59 C63 H63C 109.5 . . ?
H63A C63 H63C 109.5 . . ?
H63B C63 H63C 109.5 . . ?
C61 C64 H64A 109.5 . . ?
C61 C64 H64B 109.5 . . ?
H64A C64 H64B 109.5 . . ?
C61 C64 H64C 109.5 . . ?
H64A C64 H64C 109.5 . . ?
H64B C64 H64C 109.5 . . ?
C66 C65 C70 123.4(17) . . ?
C66 C65 S9 117.2(14) . . ?
C70 C65 S9 119.3(15) . . ?
C67 C66 C65 119.3(19) . . ?
C67 C66 H66 120.3 . . ?
C65 C66 H66 120.3 . . ?
C66 C67 C68 116.6(18) . . ?
C66 C67 C71 121(2) . . ?
C68 C67 C71 121.9(18) . . ?
C69 C68 C67 124.8(18) . . ?
C69 C68 H68 117.6 . . ?
C67 C68 H68 117.6 . . ?
C68 C69 C70 117.5(19) . . ?
C68 C69 C72 121.6(18) . . ?
C70 C69 C72 120.8(19) . . ?
C65 C70 C69 118.1(18) . . ?
C65 C70 H70 121.0 . . ?
C69 C70 H70 121.0 . . ?
C67 C71 H71A 109.5 . . ?
C67 C71 H71B 109.5 . . ?
H71A C71 H71B 109.5 . . ?
C67 C71 H71C 109.5 . . ?
H71A C71 H71C 109.5 . . ?
H71B C71 H71C 109.5 . . ?
C69 C72 H72A 109.5 . . ?
C69 C72 H72B 109.5 . . ?
H72A C72 H72B 109.5 . . ?
C69 C72 H72C 109.5 . . ?
H72A C72 H72C 109.5 . . ?
H72B C72 H72C 109.5 . . ?
C74 C73 C78 114(3) . . ?
C74 C73 H73 122.8 . . ?
C78 C73 H73 122.8 . . ?
C75 C74 C73 123(3) . . ?
C75 C74 C79 118(3) . . ?
C73 C74 C79 118(3) . . ?
C74 C75 C76 122(3) . . ?
C74 C75 H75 119.2 . . ?
C76 C75 H75 119.2 . . ?
C77 C76 C75 118(3) . . ?
C77 C76 C80 121(3) . . ?
C75 C76 C80 121(3) . . ?
C78 C77 C76 120(3) . . ?
C78 C77 H77 120.0 . . ?
C76 C77 H77 120.0 . . ?
C77 C78 C73 122(3) . . ?
C77 C78 S6 122(3) . . ?
C73 C78 S6 115(2) . . ?
C74 C79 H79A 109.5 . . ?
C74 C79 H79B 109.5 . . ?
H79A C79 H79B 109.5 . . ?
C74 C79 H79C 109.5 . . ?
H79A C79 H79C 109.5 . . ?
H79B C79 H79C 109.5 . . ?
C76 C80 H80A 109.5 . . ?
C76 C80 H80B 109.5 . . ?
H80A C80 H80B 109.5 . . ?
C76 C80 H80C 109.5 . . ?
H80A C80 H80C 109.5 . . ?
H80B C80 H80C 109.5 . . ?
C82 C81 C86 120.9(18) . . ?
C82 C81 H81 119.5 . . ?
C86 C81 H81 119.5 . . ?
C81 C82 C83 117.9(18) . . ?
C81 C82 C87 118.8(17) . . ?
C83 C82 C87 123.3(17) . . ?
C82 C83 C84 122.1(17) . . ?
C82 C83 H83 119.0 . . ?
C84 C83 H83 119.0 . . ?
C83 C84 C85 119.1(17) . . ?
C83 C84 C88 123.5(16) . . ?
C85 C84 C88 117.4(18) . . ?
C86 C85 C84 118.9(18) . . ?
C86 C85 H85 120.6 . . ?
C84 C85 H85 120.6 . . ?
C81 C86 C85 121.1(16) . . ?
C81 C86 S12 115.6(13) . . ?
C85 C86 S12 123.2(14) . . ?
C82 C87 H87A 109.5 . . ?
C82 C87 H87B 109.5 . . ?
H87A C87 H87B 109.5 . . ?
C82 C87 H87C 109.5 . . ?
H87A C87 H87C 109.5 . . ?
H87B C87 H87C 109.5 . . ?
C84 C88 H88A 109.5 . . ?
C84 C88 H88B 109.5 . . ?
H88A C88 H88B 109.5 . . ?
C84 C88 H88C 109.5 . . ?
H88A C88 H88C 109.5 . . ?
H88B C88 H88C 109.5 . . ?
C94 C89 C90 126(2) . . ?
C94 C89 H89 117.2 . . ?
C90 C89 H89 117.2 . . ?
C91 C90 C89 116(2) . . ?
C91 C90 C95 116(2) . . ?
C89 C90 C95 127(2) . . ?
C90 C91 C92 122(2) . . ?
C90 C91 H91 119.0 . . ?
C92 C91 H91 119.0 . . ?
C93 C92 C91 117(2) . . ?
C93 C92 C96 118(2) . . ?
C91 C92 C96 126(2) . . ?
C94 C93 C92 122(2) . . ?
C94 C93 H93 118.8 . . ?
C92 C93 H93 118.8 . . ?
C89 C94 C93 117(2) . . ?
C89 C94 S13 122.8(17) . . ?
C93 C94 S13 120(2) . . ?
C90 C95 H95A 109.5 . . ?
C90 C95 H95B 109.5 . . ?
H95A C95 H95B 109.5 . . ?
C90 C95 H95C 109.5 . . ?
H95A C95 H95C 109.5 . . ?
H95B C95 H95C 109.5 . . ?
C92 C96 H96A 109.5 . . ?
C92 C96 H96B 109.5 . . ?
H96A C96 H96B 109.5 . . ?
C92 C96 H96C 109.5 . . ?
H96A C96 H96C 109.5 . . ?
H96B C96 H96C 109.5 . . ?
C98 C97 C102 120.7(17) . . ?
C98 C97 S5 117.8(16) . . ?
C102 C97 S5 121.5(16) . . ?
C99 C98 C97 118.5(19) . . ?
C99 C98 H98 120.7 . . ?
C97 C98 H98 120.7 . . ?
C100 C99 C98 122(2) . . ?
C100 C99 C103 125(2) . . ?
C98 C99 C103 113(2) . . ?
C99 C100 C101 119.0(18) . . ?
C99 C100 H100 120.5 . . ?
C101 C100 H100 120.5 . . ?
C102 C101 C100 119.3(19) . . ?
C102 C101 C104 121(2) . . ?
C100 C101 C104 119(2) . . ?
C97 C102 C101 120.2(18) . . ?
C97 C102 H102 119.9 . . ?
C101 C102 H102 119.9 . . ?
C99 C103 H10A 109.5 . . ?
C99 C103 H10B 109.5 . . ?
H10A C103 H10B 109.5 . . ?
C99 C103 H10C 109.5 . . ?
H10A C103 H10C 109.5 . . ?
H10B C103 H10C 109.5 . . ?
C101 C104 H10D 109.5 . . ?
C101 C104 H10E 109.5 . . ?
H10D C104 H10E 109.5 . . ?
C101 C104 H10F 109.5 . . ?
H10D C104 H10F 109.5 . . ?
H10E C104 H10F 109.5 . . ?
C110 C105 C106 120(2) . . ?
C110 C105 H105 120.2 . . ?
C106 C105 H105 120.2 . . ?
C105 C106 C107 118(2) . . ?
C105 C106 C111 117(2) . . ?
C107 C106 C111 124.4(19) . . ?
C108 C107 C106 123(2) . . ?
C108 C107 H107 118.5 . . ?
C106 C107 H107 118.5 . . ?
C107 C108 C109 118(2) . . ?
C107 C108 C112 122(2) . . ?
C109 C108 C112 121(2) . . ?
C110 C109 C108 119(2) . . ?
C110 C109 H109 120.3 . . ?
C108 C109 H109 120.3 . . ?
C109 C110 C105 121.9(18) . . ?
C109 C110 S00 121.3(16) . . ?
C105 C110 S00 116.7(17) . . ?
C106 C111 H11A 109.5 . . ?
C106 C111 H11B 109.5 . . ?
H11A C111 H11B 109.5 . . ?
C106 C111 H11C 109.5 . . ?
H11A C111 H11C 109.5 . . ?
H11B C111 H11C 109.5 . . ?
C108 C112 H11D 109.5 . . ?
C108 C112 H11E 109.5 . . ?
H11D C112 H11E 109.5 . . ?
C108 C112 H11F 109.5 . . ?
H11D C112 H11F 109.5 . . ?
H11E C112 H11F 109.5 . . ?
C110 S00 Au22 101.4(8) . . ?
C110 S00 Au16 110.6(6) . . ?
Au22 S00 Au16 75.58(13) . . ?
C6 S1 Au1 112.3(6) . . ?
C6 S1 Au14 114.6(6) . 18_655 ?
Au1 S1 Au14 92.47(13) . 18_655 ?
C17 S2 Au7 109.0(8) . . ?
C17 S2 Au1 107.9(8) . . ?
Au7 S2 Au1 101.15(17) . . ?
C25 S3 Au7 105.9(9) . . ?
C25 S3 Au8 114.5(9) . . ?
Au7 S3 Au8 90.64(14) . . ?
C38 S4 Au10 110.4(6) . . ?
C38 S4 Au6 115.4(6) . . ?
Au10 S4 Au6 92.57(13) . . ?
C97 S5 Au19 107.3(8) . . ?
C97 S5 Au18 115.9(10) . . ?
Au19 S5 Au18 92.27(17) . . ?
C78 S6 Au21 106.8(13) . . ?
C78 S6 Au17 113.5(10) . . ?
Au21 S6 Au17 101.16(17) . . ?
C41 S7 Au23 106.0(9) . . ?
C41 S7 Au10 103.4(9) . . ?
Au23 S7 Au10 99.91(16) . . ?
C9 S8 Au3 107.3(6) . . ?
C9 S8 Au2 108.9(6) . . ?
Au3 S8 Au2 104.59(15) . . ?
C65 S9 Au4 109.1(7) . . ?
C65 S9 Au24 110.8(6) . . ?
Au4 S9 Au24 91.68(13) . . ?
C57 S10 Au15 98.8(8) . . ?
C57 S10 Au3 110.6(6) . 18_655 ?
Au15 S10 Au3 100.41(19) . 18_655 ?
C49 S11 Au15 100.9(7) . . ?
C49 S11 Au13 114.9(9) . . ?
Au15 S11 Au13 79.46(15) . . ?
C86 S12 Au23 111.4(6) . . ?
C86 S12 Au20 104.0(6) . . ?
Au23 S12 Au20 87.58(13) . . ?
C94 S13 Au22 109.6(9) . . ?
C94 S13 Au21 109.6(8) . . ?
Au22 S13 Au21 98.20(19) . . ?

loop_
_geom_bond_atom_site_label_1
_geom_bond_atom_site_label_2
_geom_bond_distance
_geom_bond_site_symmetry_2
_geom_bond_publ_flag
Au1 S2 2.312(4) . ?
Au1 S1 2.312(4) . ?
Au1 Au16 2.9289(9) 18_655 ?
Au1 Au2 3.0307(8) . ?
Au1 Au12 3.3293(8) 18_655 ?
Au1 Au14 3.3774(9) 18_655 ?
Au2 S8 2.395(4) . ?
Au2 Au6 2.7369(8) . ?
Au2 Au12 2.7544(8) 18_655 ?
Au2 Au5 2.7887(6) . ?
Au2 Au14 2.9657(8) 18_655 ?
Au2 Au24 3.0494(8) 18_655 ?
Au2 Au4 3.0675(7) . ?
Au3 S8 2.291(4) . ?
Au3 S10 2.304(5) 18_655 ?
Au4 S9 2.310(4) . ?
Au4 S9 2.310(4) 18_655 ?
Au4 Au5 3.1809(11) . ?
Au4 Au24 3.3467(7) 18_655 ?
Au4 Au24 3.3467(7) . ?
Au5 Au6 2.7657(6) . ?
Au5 Au6 2.7659(6) 18_655 ?
Au5 Au9 2.8692(10) . ?
Au5 Au12 2.9378(6) 18_655 ?
Au5 Au12 2.9380(6) . ?
Au5 Au11 2.9773(6) . ?
Au5 Au11 2.9773(6) 18_655 ?
Au5 Au24 3.1250(6) 18_655 ?
Au5 Au24 3.1251(7) . ?
Au6 S4 2.389(4) . ?
Au6 Au12 2.7581(8) 18_655 ?
Au6 Au24 2.9173(8) . ?
Au6 Au8 2.9787(8) . ?
Au6 Au11 2.9806(8) . ?
Au6 Au7 3.3043(8) . ?
Au7 S2 2.298(4) . ?
Au7 S3 2.303(4) . ?
Au7 Au16 2.8216(9) 18_655 ?
Au7 Au12 3.3334(8) 18_655 ?
Au7 Au8 3.3479(9) . ?
Au8 S3 2.405(4) . ?
Au8 Au17 2.7308(8) . ?
Au8 Au11 2.7555(8) . ?
Au8 Au9 2.8056(6) . ?
Au8 Au10 2.9676(8) . ?
Au8 Au12 3.0759(8) 18_655 ?
Au8 Au18 3.1456(8) 18_655 ?
Au9 Au17 2.7740(7) . ?
Au9 Au17 2.7742(7) 18_655 ?
Au9 Au11 2.9525(6) 18_655 ?
Au9 Au11 2.9526(6) . ?
Au9 Au12 2.9557(7) 18_655 ?
Au9 Au12 2.9561(7) . ?
Au9 Au19 3.0492(12) . ?
Au9 Au18 3.2199(7) 18_655 ?
Au9 Au18 3.2201(7) . ?
Au10 S4 2.303(4) . ?
Au10 S7 2.324(4) . ?
Au10 Au13 2.8986(8) . ?
Au10 Au11 3.2026(8) . ?
Au11 Au13 2.7345(8) . ?
Au11 Au14 2.7623(8) . ?
Au11 Au17 2.7665(8) . ?
Au11 Au24 2.8358(8) . ?
Au11 Au12 2.9646(8) . ?
Au11 Au20 3.0801(8) . ?
Au12 Au16 2.7330(8) . ?
Au12 Au20 2.8024(8) . ?
Au12 Au18 2.8236(8) . ?
Au12 Au14 3.0771(8) . ?
Au13 S11 2.379(4) . ?
Au13 Au14 2.7269(8) . ?
Au13 Au24 2.7523(8) . ?
Au13 Au23 2.9254(9) . ?
Au13 Au15 2.9852(10) . ?
Au14 S1 2.364(4) 18_655 ?
Au14 Au24 2.7092(8) . ?
Au14 Au20 2.8835(9) . ?
Au15 S10 2.265(5) . ?
Au15 S11 2.290(5) . ?
Au16 S00 2.410(4) . ?
Au16 Au20 2.7023(8) . ?
Au16 Au18 2.7791(9) . ?
Au16 Au22 2.8884(9) . ?
Au17 S6 2.385(4) . ?
Au17 Au18 2.9145(9) . ?
Au17 Au19 2.9626(8) . ?
Au17 Au20 3.0426(9) . ?
Au17 Au23 3.3637(9) . ?
Au18 S5 2.385(4) . ?
Au18 Au20 2.6849(9) . ?
Au18 Au21 3.1143(9) . ?
Au19 S5 2.306(6) 18_655 ?
Au19 S5 2.306(6) . ?
Au20 S12 2.357(4) . ?
Au20 Au23 3.2216(9) . ?
Au21 S6 2.289(5) . ?
Au21 S13 2.298(5) . ?
Au22 S13 2.268(5) . ?
Au22 S00 2.301(5) . ?
Au23 S7 2.297(4) . ?
Au23 S12 2.298(4) . ?
Au24 S9 2.355(4) . ?
C1 C2 1.37(2) . ?
C1 C6 1.37(2) . ?
C1 H1 0.9500 . ?
C2 C3 1.38(2) . ?
C2 C7 1.49(3) . ?
C3 C4 1.34(2) . ?
C3 H3 0.9500 . ?
C4 C5 1.40(2) . ?
C4 C8 1.51(2) . ?
C5 C6 1.42(2) . ?
C5 H5 0.9500 . ?
C6 S1 1.772(18) . ?
C7 H7A 0.9800 . ?
C7 H7B 0.9800 . ?
C7 H7C 0.9800 . ?
C8 H8A 0.9800 . ?
C8 H8B 0.9800 . ?
C8 H8C 0.9800 . ?
C9 C10 1.36(2) . ?
C9 C14 1.38(2) . ?
C9 S8 1.780(17) . ?
C10 C11 1.43(2) . ?
C10 H10 0.9500 . ?
C11 C12 1.35(3) . ?
C11 C15 1.50(3) . ?
C12 C13 1.41(2) . ?
C12 H12 0.9500 . ?
C13 C14 1.34(2) . ?
C13 C16 1.54(3) . ?
C14 H14 0.9500 . ?
C15 H15A 0.9800 . ?
C15 H15B 0.9800 . ?
C15 H15C 0.9800 . ?
C16 H16A 0.9800 . ?
C16 H16B 0.9800 . ?
C16 H16C 0.9800 . ?
C17 C18 1.34(3) . ?
C17 C22 1.44(3) . ?
C17 S2 1.78(2) . ?
C18 C19 1.38(3) . ?
C18 H18 0.9500 . ?
C19 C20 1.38(3) . ?
C19 C23 1.51(3) . ?
C20 C21 1.40(3) . ?
C20 H20 0.9500 . ?
C21 C22 1.38(3) . ?
C21 C24 1.49(3) . ?
C22 H22 0.9500 . ?
C23 H23A 0.9800 . ?
C23 H23B 0.9800 . ?
C23 H23C 0.9800 . ?
C24 H24A 0.9800 . ?
C24 H24B 0.9800 . ?
C24 H24C 0.9800 . ?
C25 C26 1.38(4) . ?
C25 C30 1.39(3) . ?
C25 S3 1.80(2) . ?
C26 C27 1.36(3) . ?
C26 H26 0.9500 . ?
C27 C28 1.40(4) . ?
C27 C31 1.54(4) . ?
C28 C29 1.42(4) . ?
C28 H28 0.9500 . ?
C29 C30 1.38(3) . ?
C29 C32 1.44(4) . ?
C30 H30 0.9500 . ?
C31 H31A 0.9800 . ?
C31 H31B 0.9800 . ?
C31 H31C 0.9800 . ?
C32 H32A 0.9800 . ?
C32 H32B 0.9800 . ?
C32 H32C 0.9800 . ?
C33 C34 1.39(2) . ?
C33 C38 1.40(2) . ?
C33 H33 0.9500 . ?
C34 C35 1.34(3) . ?
C34 C39 1.48(3) . ?
C35 C36 1.43(3) . ?
C35 H35 0.9500 . ?
C36 C37 1.39(2) . ?
C36 C40 1.52(3) . ?
C37 C38 1.40(2) . ?
C37 H37 0.9500 . ?
C38 S4 1.785(17) . ?
C39 H39A 0.9800 . ?
C39 H39B 0.9800 . ?
C39 H39C 0.9800 . ?
C40 H40A 0.9800 . ?
C40 H40B 0.9800 . ?
C40 H40C 0.9800 . ?
C41 C46 1.31(3) . ?
C41 C42 1.40(3) . ?
C41 S7 1.80(3) . ?
C42 C43 1.40(3) . ?
C42 H42 0.9500 . ?
C43 C44 1.37(4) . ?
C43 C47 1.59(4) . ?
C44 C45 1.41(4) . ?
C44 H44 0.9500 . ?
C45 C46 1.32(3) . ?
C45 C48 1.55(4) . ?
C46 H46 0.9500 . ?
C47 H47A 0.9800 . ?
C47 H47B 0.9800 . ?
C47 H47C 0.9800 . ?
C48 H48A 0.9800 . ?
C48 H48B 0.9800 . ?
C48 H48C 0.9800 . ?
C49 C54 1.33(3) . ?
C49 C50 1.35(3) . ?
C49 S11 1.81(2) . ?
C50 C51 1.34(3) . ?
C50 H50 0.9500 . ?
C51 C52 1.32(3) . ?
C51 C55 1.501(10) . ?
C52 C53 1.35(3) . ?
C52 H52 0.9500 . ?
C53 C54 1.42(3) . ?
C53 C56 1.56(4) . ?
C54 H54 0.9500 . ?
C55 H55A 0.9800 . ?
C55 H55B 0.9800 . ?
C55 H55C 0.9800 . ?
C56 H56A 0.9800 . ?
C56 H56B 0.9800 . ?
C56 H56C 0.9800 . ?
C57 C58 1.3900 . ?
C57 C62 1.3900 . ?
C57 S10 1.779(13) . ?
C58 C59 1.3900 . ?
C58 H58 0.9500 . ?
C59 C60 1.3900 . ?
C59 C63 1.505(10) . ?
C60 C61 1.3900 . ?
C60 H60 0.9500 . ?
C61 C62 1.3900 . ?
C61 C64 1.497(10) . ?
C62 H62 0.9500 . ?
C63 H63A 0.9800 . ?
C63 H63B 0.9800 . ?
C63 H63C 0.9800 . ?
C64 H64A 0.9800 . ?
C64 H64B 0.9800 . ?
C64 H64C 0.9800 . ?
C65 C66 1.40(3) . ?
C65 C70 1.42(3) . ?
C65 S9 1.776(17) . ?
C66 C67 1.39(2) . ?
C66 H66 0.9500 . ?
C67 C68 1.44(3) . ?
C67 C71 1.45(3) . ?
C68 C69 1.38(3) . ?
C68 H68 0.9500 . ?
C69 C70 1.42(2) . ?
C69 C72 1.49(3) . ?
C70 H70 0.9500 . ?
C71 H71A 0.9800 . ?
C71 H71B 0.9800 . ?
C71 H71C 0.9800 . ?
C72 H72A 0.9800 . ?
C72 H72B 0.9800 . ?
C72 H72C 0.9800 . ?
C73 C74 1.39(3) . ?
C73 C78 1.45(4) . ?
C73 H73 0.9500 . ?
C74 C75 1.31(4) . ?
C74 C79 1.54(4) . ?
C75 C76 1.39(4) . ?
C75 H75 0.9500 . ?
C76 C77 1.40(3) . ?
C76 C80 1.54(4) . ?
C77 C78 1.33(4) . ?
C77 H77 0.9500 . ?
C78 S6 1.78(3) . ?
C79 H79A 0.9800 . ?
C79 H79B 0.9800 . ?
C79 H79C 0.9800 . ?
C80 H80A 0.9800 . ?
C80 H80B 0.9800 . ?
C80 H80C 0.9800 . ?
C81 C82 1.38(2) . ?
C81 C86 1.37(2) . ?
C81 H81 0.9500 . ?
C82 C83 1.37(2) . ?
C82 C87 1.51(3) . ?
C83 C84 1.39(2) . ?
C83 H83 0.9500 . ?
C84 C85 1.39(2) . ?
C84 C88 1.48(2) . ?
C85 C86 1.38(2) . ?
C85 H85 0.9500 . ?
C86 S12 1.799(16) . ?
C87 H87A 0.9800 . ?
C87 H87B 0.9800 . ?
C87 H87C 0.9800 . ?
C88 H88A 0.9800 . ?
C88 H88B 0.9800 . ?
C88 H88C 0.9800 . ?
C89 C94 1.37(3) . ?
C89 C90 1.38(3) . ?
C89 H89 0.9500 . ?
C90 C91 1.37(3) . ?
C90 C95 1.50(3) . ?
C91 C92 1.43(3) . ?
C91 H91 0.9500 . ?
C92 C93 1.40(3) . ?
C92 C96 1.54(3) . ?
C93 C94 1.37(3) . ?
C93 H93 0.9500 . ?
C94 S13 1.77(2) . ?
C95 H95A 0.9800 . ?
C95 H95B 0.9800 . ?
C95 H95C 0.9800 . ?
C96 H96A 0.9800 . ?
C96 H96B 0.9800 . ?
C96 H96C 0.9800 . ?
C97 C98 1.375(17) . ?
C97 C102 1.374(17) . ?
C97 S5 1.773(18) . ?
C98 C99 1.368(16) . ?
C98 H98 0.9500 . ?
C99 C100 1.379(17) . ?
C99 C103 1.50(4) . ?
C100 C101 1.385(17) . ?
C100 H100 0.9500 . ?
C101 C102 1.384(16) . ?
C101 C104 1.52(4) . ?
C102 H102 0.9500 . ?
C103 H10A 0.9800 . ?
C103 H10B 0.9800 . ?
C103 H10C 0.9800 . ?
C104 H10D 0.9800 . ?
C104 H10E 0.9800 . ?
C104 H10F 0.9800 . ?
C105 C110 1.41(3) . ?
C105 C106 1.42(3) . ?
C105 H105 0.9500 . ?
C106 C107 1.43(3) . ?
C106 C111 1.51(3) . ?
C107 C108 1.39(3) . ?
C107 H107 0.9500 . ?
C108 C109 1.45(3) . ?
C108 C112 1.45(3) . ?
C109 C110 1.40(3) . ?
C109 H109 0.9500 . ?
C110 S00 1.765(19) . ?
C111 H11A 0.9800 . ?
C111 H11B 0.9800 . ?
C111 H11C 0.9800 . ?
C112 H11D 0.9800 . ?
C112 H11E 0.9800 . ?
C112 H11F 0.9800 . ?
